data_7212668
loop_
_publ_author_name
'Martin, Adam D.'
'Sobolev, Alexandre N.'
'Raston, Colin L.'

_publ_section_title
;
 Mapping out the diversity of interplay of O-alkylated calix[4]arenes
;
_journal_issue 10
_journal_name_full CrystEngComm
_journal_page_first 2666
_journal_paper_doi 10.1039/c003053h
_journal_volume 12
_journal_year 2010
_chemical_formula_moiety 'C92 H152 O4, 5(H2 O)'
_chemical_formula_sum 'C92 H162 O9'
_chemical_formula_weight 1412.22
_chemical_name_common '25, 26. 27. 28-tetrahexadecoxycalix(4)arene'
_chemical_name_systematic
;
?
;
_space_group_IT_number 2
_symmetry_cell_setting triclinic
_symmetry_Int_Tables_number 2
_symmetry_space_group_name_Hall '-P 1'
_symmetry_space_group_name_H-M 'P -1'
_atom_sites_solution_hydrogens geom
_atom_sites_solution_primary direct
_atom_sites_solution_secondary difmap
_audit_creation_method SHELXL-97
_cell_angle_alpha 90.194(2)
_cell_angle_beta 97.457(2)
_cell_angle_gamma 91.695(2)
_cell_formula_units_Z 4
_cell_length_a 16.7708(5)
_cell_length_b 18.7282(4)
_cell_length_c 29.5329(6)
_cell_measurement_reflns_used 3906
_cell_measurement_temperature 100(2)
_cell_measurement_theta_max 62.07
_cell_measurement_theta_min 2.66
_cell_volume 9193.2(4)
_computing_cell_refinement
;
CrysAlis RED, Oxford Diffraction Ltd.,
Version 1.171.32.29 (release 10-06-2008 CrysAlis171 .NET)
(compiled Jun 10 2008,16:49:55)
;
_computing_data_collection
;
CrysAlis RED, Oxford Diffraction Ltd.,
Version 1.171.32.29 (release 10-06-2008 CrysAlis171 .NET)
(compiled Jun 10 2008,16:49:55)
;
_computing_data_reduction
;
CrysAlis RED, Oxford Diffraction Ltd.,
Version 1.171.32.29 (release 10-06-2008 CrysAlis171 .NET)
(compiled Jun 10 2008,16:49:55)
;
_computing_molecular_graphics 'X-Seed 2.0 (Barbour, 2001)'
_computing_publication_material 'SHELXL-97 (Sheldrick, 2008)'
_computing_structure_refinement 'SHELXL-97 (Sheldrick, 2008)'
_computing_structure_solution 'SHELXS-97 (Sheldrick, 2008)'
_diffrn_ambient_temperature 100(2)
_diffrn_detector_area_resol_mean 10.4738
_diffrn_measured_fraction_theta_full 0.990
_diffrn_measured_fraction_theta_max 0.954
_diffrn_measurement_device_type 'Oxford Diffraction Gemini-R Ultra, Ruby CCD'
_diffrn_measurement_method '\w scans'
_diffrn_radiation_monochromator graphite
_diffrn_radiation_source 'Enhance (Cu) X-ray Source'
_diffrn_radiation_type CuK\a
_diffrn_radiation_wavelength 1.54178
_diffrn_reflns_av_R_equivalents 0.1030
_diffrn_reflns_av_sigmaI/netI 0.2195
_diffrn_reflns_limit_h_max 16
_diffrn_reflns_limit_h_min -19
_diffrn_reflns_limit_k_max 18
_diffrn_reflns_limit_k_min -21
_diffrn_reflns_limit_l_max 33
_diffrn_reflns_limit_l_min -33
_diffrn_reflns_number 56600
_diffrn_reflns_theta_full 60.00
_diffrn_reflns_theta_max 62.78
_diffrn_reflns_theta_min 2.66
_exptl_absorpt_coefficient_mu 0.484
_exptl_absorpt_correction_T_max 1.00000
_exptl_absorpt_correction_T_min 0.92116
_exptl_absorpt_correction_type multi-scan
_exptl_absorpt_process_details
;
CrysAlis RED, Oxford Diffraction Ltd.,
Version 1.171.32.29 (release 10-06-2008 CrysAlis171 .NET)
(compiled Jun 10 2008,16:49:55)
Empirical absorption correction using spherical harmonics,
implemented in SCALE3 ABSPACK scaling algorithm.
;
_exptl_crystal_colour colorless
_exptl_crystal_density_diffrn 1.020
_exptl_crystal_density_method 'not measured'
_exptl_crystal_description plate
_exptl_crystal_F_000 3144
_exptl_crystal_size_max 0.22
_exptl_crystal_size_mid 0.14
_exptl_crystal_size_min 0.03
_refine_diff_density_max 0.453
_refine_diff_density_min -0.228
_refine_diff_density_rms 0.059
_refine_ls_extinction_coef 0.000081(12)
_refine_ls_extinction_expression Fc^*^=kFc[1+0.001xFc^2^\l^3^/sin(2\q)]^-1/4^
_refine_ls_extinction_method SHELXL
_refine_ls_goodness_of_fit_ref 1.017
_refine_ls_hydrogen_treatment constr
_refine_ls_matrix_type full
_refine_ls_number_parameters 1722
_refine_ls_number_reflns 28232
_refine_ls_number_restraints 0
_refine_ls_restrained_S_all 1.017
_refine_ls_R_factor_all 0.3621
_refine_ls_R_factor_gt 0.1041
_refine_ls_shift/su_max 0.000
_refine_ls_shift/su_mean 0.000
_refine_ls_structure_factor_coef Fsqd
_refine_ls_weighting_details 'calc w=1/[\s^2^(Fo^2^)+(0.0600P)^2^+0.0000P] where P=(Fo^2^+2Fc^2^)/3'
_refine_ls_weighting_scheme calc
_refine_ls_wR_factor_gt 0.2066
_refine_ls_wR_factor_ref 0.2629
_reflns_number_gt 5160
_reflns_number_total 28232
_reflns_threshold_expression >2sigma(I)
_cod_data_source_file c003053h.txt
_cod_data_source_block am090325
_cod_database_code 7212668

loop_
_symmetry_equiv_pos_as_xyz
'x, y, z'
'-x, -y, -z'

loop_
_atom_site_label
_atom_site_type_symbol
_atom_site_fract_x
_atom_site_fract_y
_atom_site_fract_z
_atom_site_U_iso_or_equiv
_atom_site_adp_type
_atom_site_occupancy
_atom_site_symmetry_multiplicity
_atom_site_calc_flag
_atom_site_refinement_flags
_atom_site_disorder_assembly
_atom_site_disorder_group
O1A O -0.0065(3) -0.0118(3) 0.83510(18) 0.0870(18) Uani 1 1 d . . .
O2A O 0.1618(3) -0.1022(3) 0.82535(17) 0.0991(19) Uani 1 1 d . . .
O3A O 0.1747(3) 0.0720(3) 0.83577(17) 0.0854(18) Uani 1 1 d . . .
O4A O -0.0027(3) 0.1667(3) 0.82685(16) 0.0838(16) Uani 1 1 d . . .
C1A C -0.0511(4) -0.1140(4) 0.8761(2) 0.092(3) Uani 1 1 d G . .
C2A C -0.0573(4) -0.0428(5) 0.86249(18) 0.080(3) Uani 1 1 d G . .
C16A C -0.1173(5) -0.0011(3) 0.8767(2) 0.088(3) Uani 1 1 d G . .
C17A C -0.1710(3) -0.0305(5) 0.9044(2) 0.114(4) Uani 1 1 d G . .
H17A H -0.2118 -0.0021 0.9140 0.137 Uiso 1 1 calc R . .
C18A C -0.1648(4) -0.1017(5) 0.91794(17) 0.136(5) Uani 1 1 d G . .
H18A H -0.2013 -0.1217 0.9368 0.163 Uiso 1 1 calc R . .
C19A C -0.1048(6) -0.1435(3) 0.9038(2) 0.123(4) Uani 1 1 d G . .
H19A H -0.1006 -0.1919 0.9130 0.148 Uiso 1 1 calc R . .
C4A C 0.2307(4) -0.0554(3) 0.8957(3) 0.094(3) Uani 1 1 d G . .
C5A C 0.1647(6) -0.0921(3) 0.87164(18) 0.093(3) Uani 1 1 d G . .
C6A C 0.1023(4) -0.1180(3) 0.8946(3) 0.099(3) Uani 1 1 d G . .
C20A C 0.1059(4) -0.1071(3) 0.9417(3) 0.094(3) Uani 1 1 d G . .
H20A H 0.0634 -0.1247 0.9573 0.113 Uiso 1 1 calc R . .
C21A C 0.1719(5) -0.0704(3) 0.96566(17) 0.096(3) Uani 1 1 d G . .
H21A H 0.1743 -0.0630 0.9977 0.115 Uiso 1 1 calc R . .
C22A C 0.2343(4) -0.0445(3) 0.9427(3) 0.100(3) Uani 1 1 d G . .
H22A H 0.2792 -0.0195 0.9590 0.120 Uiso 1 1 calc R . .
C8A C 0.3054(6) 0.0591(3) 0.8810(2) 0.096(3) Uani 1 1 d G . .
C9A C 0.2389(4) 0.0989(5) 0.86593(18) 0.083(3) Uani 1 1 d G . .
C10A C 0.2356(4) 0.1693(4) 0.8801(2) 0.081(3) Uani 1 1 d G . .
C23A C 0.2988(6) 0.1998(3) 0.9094(2) 0.111(3) Uani 1 1 d G . .
H23A H 0.2966 0.2481 0.9191 0.134 Uiso 1 1 calc R . .
C24A C 0.3654(4) 0.1600(6) 0.92450(17) 0.129(4) Uani 1 1 d G . .
H24A H 0.4087 0.1809 0.9446 0.155 Uiso 1 1 calc R . .
C25A C 0.3687(4) 0.0896(5) 0.9103(2) 0.124(4) Uani 1 1 d G . .
H25A H 0.4142 0.0623 0.9207 0.149 Uiso 1 1 calc R . .
C12A C 0.0887(4) 0.1722(3) 0.8955(2) 0.085(3) Uani 1 1 d G . .
C13A C 0.0152(5) 0.1499(3) 0.87212(17) 0.082(3) Uani 1 1 d G . .
C14A C -0.0395(3) 0.1116(3) 0.8946(2) 0.083(3) Uani 1 1 d G . .
C26A C -0.0207(4) 0.0955(3) 0.9404(2) 0.101(3) Uani 1 1 d G . .
H26A H -0.0582 0.0692 0.9558 0.122 Uiso 1 1 calc R . .
C27A C 0.0528(4) 0.1178(3) 0.96379(16) 0.108(3) Uani 1 1 d G . .
H27A H 0.0657 0.1068 0.9952 0.129 Uiso 1 1 calc R . .
C28A C 0.1076(3) 0.1562(3) 0.9414(2) 0.092(3) Uani 1 1 d G . .
H28A H 0.1580 0.1715 0.9574 0.110 Uiso 1 1 calc R . .
C3A C 0.0234(5) -0.1540(4) 0.8671(3) 0.102(3) Uani 1 1 d . . .
H3AA H 0.0279 -0.1536 0.8341 0.122 Uiso 1 1 calc R . .
H3AB H 0.0180 -0.2044 0.8767 0.122 Uiso 1 1 calc R . .
C7A C 0.2985(5) -0.0213(4) 0.8729(3) 0.100(3) Uani 1 1 d . . .
H7AA H 0.2887 -0.0311 0.8397 0.120 Uiso 1 1 calc R . .
H7AB H 0.3499 -0.0430 0.8852 0.120 Uiso 1 1 calc R . .
C11A C 0.1562(5) 0.2095(4) 0.8709(2) 0.089(3) Uani 1 1 d . . .
H11A H 0.1385 0.2106 0.8376 0.107 Uiso 1 1 calc R . .
H11B H 0.1652 0.2594 0.8820 0.107 Uiso 1 1 calc R . .
C15A C -0.1127(5) 0.0769(4) 0.8680(3) 0.093(3) Uani 1 1 d . . .
H15A H -0.1614 0.0992 0.8767 0.112 Uiso 1 1 calc R . .
H15B H -0.1114 0.0850 0.8350 0.112 Uiso 1 1 calc R . .
C29A C -0.0161(4) -0.0380(4) 0.7897(2) 0.080(3) Uani 1 1 d . . .
H29A H -0.0617 -0.0732 0.7851 0.096 Uiso 1 1 calc R . .
H29B H 0.0332 -0.0624 0.7837 0.096 Uiso 1 1 calc R . .
C30A C -0.0314(4) 0.0218(4) 0.7578(2) 0.081(3) Uani 1 1 d . . .
H30A H 0.0039 0.0632 0.7690 0.097 Uiso 1 1 calc R . .
H30B H -0.0879 0.0361 0.7572 0.097 Uiso 1 1 calc R . .
C31A C -0.0164(4) 0.0033(4) 0.7089(3) 0.083(3) Uani 1 1 d . . .
H31A H 0.0385 -0.0154 0.7102 0.100 Uiso 1 1 calc R . .
H31B H -0.0547 -0.0358 0.6972 0.100 Uiso 1 1 calc R . .
C32A C -0.0242(4) 0.0639(4) 0.6747(3) 0.090(3) Uani 1 1 d . . .
H32A H -0.0804 0.0799 0.6713 0.108 Uiso 1 1 calc R . .
H32B H 0.0109 0.1046 0.6875 0.108 Uiso 1 1 calc R . .
C33A C -0.0028(4) 0.0462(4) 0.6279(2) 0.081(3) Uani 1 1 d . . .
H33A H 0.0534 0.0303 0.6311 0.097 Uiso 1 1 calc R . .
H33B H -0.0380 0.0058 0.6149 0.097 Uiso 1 1 calc R . .
C34A C -0.0112(4) 0.1075(4) 0.5951(2) 0.087(3) Uani 1 1 d . . .
H34A H -0.0679 0.1222 0.5910 0.104 Uiso 1 1 calc R . .
H34B H 0.0225 0.1484 0.6086 0.104 Uiso 1 1 calc R . .
C35A C 0.0129(4) 0.0900(4) 0.5493(2) 0.083(3) Uani 1 1 d . . .
H35A H -0.0197 0.0482 0.5362 0.100 Uiso 1 1 calc R . .
H35B H 0.0701 0.0768 0.5532 0.100 Uiso 1 1 calc R . .
C36A C 0.0016(5) 0.1516(4) 0.5164(2) 0.091(3) Uani 1 1 d . . .
H36A H 0.0329 0.1936 0.5302 0.110 Uiso 1 1 calc R . .
H36B H -0.0559 0.1639 0.5123 0.110 Uiso 1 1 calc R . .
C37A C 0.0270(4) 0.1373(4) 0.4696(2) 0.087(3) Uani 1 1 d . . .
H37A H 0.0844 0.1250 0.4740 0.104 Uiso 1 1 calc R . .
H37B H -0.0041 0.0949 0.4561 0.104 Uiso 1 1 calc R . .
C38A C 0.0165(5) 0.1967(4) 0.4359(2) 0.096(3) Uani 1 1 d . . .
H38A H 0.0483 0.2390 0.4491 0.115 Uiso 1 1 calc R . .
H38B H -0.0408 0.2096 0.4318 0.115 Uiso 1 1 calc R . .
C39A C 0.0409(5) 0.1817(4) 0.3893(2) 0.091(3) Uani 1 1 d . . .
H39A H 0.0988 0.1707 0.3930 0.110 Uiso 1 1 calc R . .
H39B H 0.0105 0.1387 0.3762 0.110 Uiso 1 1 calc R . .
C40A C 0.0270(5) 0.2420(4) 0.3560(2) 0.101(3) Uani 1 1 d . . .
H40A H -0.0313 0.2512 0.3508 0.121 Uiso 1 1 calc R . .
H40B H 0.0550 0.2857 0.3697 0.121 Uiso 1 1 calc R . .
C41A C 0.0556(5) 0.2276(4) 0.3110(3) 0.098(3) Uani 1 1 d . . .
H41A H 0.0292 0.1827 0.2982 0.117 Uiso 1 1 calc R . .
H41B H 0.1142 0.2199 0.3164 0.117 Uiso 1 1 calc R . .
C42A C 0.0397(5) 0.2867(4) 0.2756(3) 0.099(3) Uani 1 1 d . . .
H42A H 0.0651 0.3317 0.2889 0.119 Uiso 1 1 calc R . .
H42B H -0.0190 0.2936 0.2699 0.119 Uiso 1 1 calc R . .
C43A C 0.0703(5) 0.2738(4) 0.2292(3) 0.110(3) Uani 1 1 d . . .
H43A H 0.0487 0.2267 0.2173 0.132 Uiso 1 1 calc R . .
H43B H 0.1296 0.2711 0.2346 0.132 Uiso 1 1 calc R . .
C44A C 0.0482(5) 0.3304(4) 0.1917(3) 0.131(4) Uani 1 1 d . . .
H44A H 0.0707 0.3172 0.1640 0.196 Uiso 1 1 calc R . .
H44B H 0.0706 0.3773 0.2026 0.196 Uiso 1 1 calc R . .
H44C H -0.0104 0.3326 0.1850 0.196 Uiso 1 1 calc R . .
C45A C 0.1870(6) -0.1726(4) 0.8124(3) 0.127(4) Uani 1 1 d . . .
H45A H 0.1586 -0.2107 0.8278 0.152 Uiso 1 1 calc R . .
H45B H 0.2457 -0.1771 0.8210 0.152 Uiso 1 1 calc R . .
C46A C 0.1654(7) -0.1782(5) 0.7612(4) 0.162(5) Uani 1 1 d . . .
H46A H 0.1721 -0.2285 0.7524 0.194 Uiso 1 1 calc R . .
H46B H 0.1074 -0.1684 0.7542 0.194 Uiso 1 1 calc R . .
C47A C 0.2079(6) -0.1336(5) 0.7316(3) 0.117(4) Uani 1 1 d . . .
H47A H 0.2645 -0.1484 0.7352 0.141 Uiso 1 1 calc R . .
H47B H 0.2082 -0.0839 0.7433 0.141 Uiso 1 1 calc R . .
C48A C 0.1793(6) -0.1318(5) 0.6816(3) 0.140(5) Uani 1 1 d . . .
H48A H 0.1243 -0.1130 0.6779 0.168 Uiso 1 1 calc R . .
H48B H 0.1746 -0.1818 0.6704 0.168 Uiso 1 1 calc R . .
C49A C 0.2267(5) -0.0903(6) 0.6506(3) 0.127(4) Uani 1 1 d . . .
H49A H 0.2349 -0.0411 0.6630 0.153 Uiso 1 1 calc R . .
H49B H 0.2804 -0.1115 0.6524 0.153 Uiso 1 1 calc R . .
C50A C 0.1945(6) -0.0851(5) 0.6021(4) 0.130(4) Uani 1 1 d . . .
H50A H 0.1819 -0.1344 0.5905 0.155 Uiso 1 1 calc R . .
H50B H 0.1428 -0.0605 0.6003 0.155 Uiso 1 1 calc R . .
C51A C 0.2424(6) -0.0496(5) 0.5705(4) 0.125(4) Uani 1 1 d . . .
H51A H 0.2928 -0.0758 0.5709 0.150 Uiso 1 1 calc R . .
H51B H 0.2574 -0.0011 0.5829 0.150 Uiso 1 1 calc R . .
C52A C 0.2074(6) -0.0419(5) 0.5228(4) 0.126(4) Uani 1 1 d . . .
H52A H 0.1568 -0.0160 0.5223 0.151 Uiso 1 1 calc R . .
H52B H 0.1929 -0.0904 0.5103 0.151 Uiso 1 1 calc R . .
C53A C 0.2559(6) -0.0055(5) 0.4914(3) 0.126(4) Uani 1 1 d . . .
H53A H 0.3059 -0.0322 0.4911 0.152 Uiso 1 1 calc R . .
H53B H 0.2717 0.0425 0.5042 0.152 Uiso 1 1 calc R . .
C54A C 0.2189(6) 0.0037(5) 0.4429(4) 0.132(4) Uani 1 1 d . . .
H54A H 0.2011 -0.0442 0.4305 0.159 Uiso 1 1 calc R . .
H54B H 0.1700 0.0320 0.4432 0.159 Uiso 1 1 calc R . .
C55A C 0.2683(6) 0.0381(5) 0.4105(3) 0.122(4) Uani 1 1 d . . .
H55A H 0.3167 0.0092 0.4099 0.147 Uiso 1 1 calc R . .
H55B H 0.2870 0.0854 0.4234 0.147 Uiso 1 1 calc R . .
C56A C 0.2328(6) 0.0495(5) 0.3617(3) 0.120(4) Uani 1 1 d . . .
H56A H 0.2139 0.0021 0.3488 0.144 Uiso 1 1 calc R . .
H56B H 0.1844 0.0784 0.3622 0.144 Uiso 1 1 calc R . .
C57A C 0.2817(6) 0.0834(5) 0.3294(4) 0.130(4) Uani 1 1 d . . .
H57A H 0.3303 0.0548 0.3291 0.156 Uiso 1 1 calc R . .
H57B H 0.3000 0.1310 0.3421 0.156 Uiso 1 1 calc R . .
C58A C 0.2456(6) 0.0939(5) 0.2803(4) 0.119(4) Uani 1 1 d . . .
H58A H 0.2288 0.0465 0.2669 0.142 Uiso 1 1 calc R . .
H58B H 0.1964 0.1219 0.2802 0.142 Uiso 1 1 calc R . .
C59A C 0.2981(6) 0.1303(6) 0.2501(4) 0.143(4) Uani 1 1 d . . .
H59A H 0.3472 0.1023 0.2498 0.171 Uiso 1 1 calc R . .
H59B H 0.3149 0.1778 0.2633 0.171 Uiso 1 1 calc R . .
C60A C 0.2603(5) 0.1401(4) 0.2016(3) 0.130(4) Uani 1 1 d . . .
H60A H 0.2995 0.1630 0.1840 0.195 Uiso 1 1 calc R . .
H60B H 0.2134 0.1702 0.2011 0.195 Uiso 1 1 calc R . .
H60C H 0.2433 0.0934 0.1880 0.195 Uiso 1 1 calc R . .
C61A C 0.1923(4) 0.0597(4) 0.7900(2) 0.086(3) Uani 1 1 d . . .
H61A H 0.1540 0.0227 0.7753 0.103 Uiso 1 1 calc R . .
H61B H 0.2471 0.0409 0.7915 0.103 Uiso 1 1 calc R . .
C62A C 0.1872(4) 0.1272(4) 0.7601(2) 0.078(3) Uani 1 1 d . . .
H62A H 0.1320 0.1454 0.7571 0.094 Uiso 1 1 calc R . .
H62B H 0.2247 0.1649 0.7746 0.094 Uiso 1 1 calc R . .
C63A C 0.2093(4) 0.1087(4) 0.7127(2) 0.089(3) Uani 1 1 d . . .
H63A H 0.2654 0.0926 0.7159 0.106 Uiso 1 1 calc R . .
H63B H 0.1739 0.0686 0.6995 0.106 Uiso 1 1 calc R . .
C64A C 0.2011(4) 0.1713(4) 0.6804(2) 0.094(3) Uani 1 1 d . . .
H64A H 0.2363 0.2116 0.6935 0.112 Uiso 1 1 calc R . .
H64B H 0.1448 0.1872 0.6768 0.112 Uiso 1 1 calc R . .
C65A C 0.2237(4) 0.1514(4) 0.6340(2) 0.090(3) Uani 1 1 d . . .
H65A H 0.1896 0.1100 0.6216 0.108 Uiso 1 1 calc R . .
H65B H 0.2803 0.1365 0.6378 0.108 Uiso 1 1 calc R . .
C66A C 0.2144(5) 0.2121(4) 0.5993(2) 0.106(3) Uani 1 1 d . . .
H66A H 0.1574 0.2260 0.5948 0.127 Uiso 1 1 calc R . .
H66B H 0.2471 0.2540 0.6122 0.127 Uiso 1 1 calc R . .
C67A C 0.2393(4) 0.1940(4) 0.5530(2) 0.092(3) Uani 1 1 d . . .
H67A H 0.2968 0.1814 0.5573 0.111 Uiso 1 1 calc R . .
H67B H 0.2076 0.1514 0.5403 0.111 Uiso 1 1 calc R . .
C68A C 0.2277(5) 0.2541(4) 0.5190(2) 0.115(4) Uani 1 1 d . . .
H68A H 0.2582 0.2970 0.5321 0.137 Uiso 1 1 calc R . .
H68B H 0.1700 0.2658 0.5142 0.137 Uiso 1 1 calc R . .
C69A C 0.2544(4) 0.2377(4) 0.4726(2) 0.084(3) Uani 1 1 d . . .
H69A H 0.3120 0.2258 0.4774 0.100 Uiso 1 1 calc R . .
H69B H 0.2238 0.1949 0.4595 0.100 Uiso 1 1 calc R . .
C70A C 0.2433(5) 0.2981(4) 0.4381(2) 0.114(4) Uani 1 1 d . . .
H70A H 0.1857 0.3102 0.4335 0.137 Uiso 1 1 calc R . .
H70B H 0.2742 0.3408 0.4512 0.137 Uiso 1 1 calc R . .
C71A C 0.2692(4) 0.2819(4) 0.3918(2) 0.086(3) Uani 1 1 d . . .
H71A H 0.3271 0.2709 0.3962 0.103 Uiso 1 1 calc R . .
H71B H 0.2390 0.2387 0.3788 0.103 Uiso 1 1 calc R . .
C72A C 0.2560(5) 0.3422(4) 0.3577(2) 0.101(3) Uani 1 1 d . . .
H72A H 0.1979 0.3524 0.3529 0.121 Uiso 1 1 calc R . .
H72B H 0.2851 0.3856 0.3711 0.121 Uiso 1 1 calc R . .
C73A C 0.2830(4) 0.3275(4) 0.3121(2) 0.083(3) Uani 1 1 d . . .
H73A H 0.3416 0.3195 0.3166 0.100 Uiso 1 1 calc R . .
H73B H 0.2556 0.2831 0.2991 0.100 Uiso 1 1 calc R . .
C74A C 0.2661(5) 0.3869(4) 0.2787(2) 0.108(3) Uani 1 1 d . . .
H74A H 0.2954 0.4307 0.2912 0.129 Uiso 1 1 calc R . .
H74B H 0.2079 0.3963 0.2754 0.129 Uiso 1 1 calc R . .
C75A C 0.2896(5) 0.3719(4) 0.2319(3) 0.096(3) Uani 1 1 d . . .
H75A H 0.2605 0.3282 0.2191 0.116 Uiso 1 1 calc R . .
H75B H 0.3480 0.3632 0.2348 0.116 Uiso 1 1 calc R . .
C76A C 0.2702(5) 0.4348(4) 0.1987(2) 0.128(4) Uani 1 1 d . . .
H76A H 0.2870 0.4234 0.1690 0.192 Uiso 1 1 calc R . .
H76B H 0.2990 0.4782 0.2112 0.192 Uiso 1 1 calc R . .
H76C H 0.2121 0.4425 0.1948 0.192 Uiso 1 1 calc R . .
C77A C -0.0531(5) 0.2273(4) 0.8208(3) 0.095(3) Uani 1 1 d . . .
H77A H -0.0215 0.2714 0.8307 0.114 Uiso 1 1 calc R . .
H77B H -0.0975 0.2220 0.8397 0.114 Uiso 1 1 calc R . .
C78A C -0.0871(4) 0.2325(4) 0.7709(3) 0.091(3) Uani 1 1 d . . .
H78A H -0.1324 0.2656 0.7682 0.109 Uiso 1 1 calc R . .
H78B H -0.1093 0.1849 0.7603 0.109 Uiso 1 1 calc R . .
C79A C -0.0265(4) 0.2583(4) 0.7383(2) 0.075(2) Uani 1 1 d . . .
H79A H -0.0013 0.3045 0.7498 0.090 Uiso 1 1 calc R . .
H79B H 0.0167 0.2233 0.7388 0.090 Uiso 1 1 calc R . .
C80A C -0.0653(4) 0.2676(3) 0.6893(2) 0.067(2) Uani 1 1 d . . .
H80A H -0.1125 0.2982 0.6892 0.080 Uiso 1 1 calc R . .
H80B H -0.0850 0.2203 0.6767 0.080 Uiso 1 1 calc R . .
C81A C -0.0086(4) 0.3008(4) 0.6582(2) 0.068(2) Uani 1 1 d . . .
H81A H 0.0133 0.3471 0.6714 0.082 Uiso 1 1 calc R . .
H81B H 0.0371 0.2689 0.6567 0.082 Uiso 1 1 calc R . .
C82A C -0.0508(4) 0.3126(4) 0.6103(2) 0.072(2) Uani 1 1 d . . .
H82A H -0.0720 0.2661 0.5972 0.086 Uiso 1 1 calc R . .
H82B H -0.0972 0.3435 0.6121 0.086 Uiso 1 1 calc R . .
C83A C 0.0031(4) 0.3467(4) 0.5788(2) 0.069(2) Uani 1 1 d . . .
H83A H 0.0502 0.3163 0.5776 0.083 Uiso 1 1 calc R . .
H83B H 0.0233 0.3936 0.5917 0.083 Uiso 1 1 calc R . .
C84A C -0.0381(4) 0.3572(4) 0.5304(2) 0.072(2) Uani 1 1 d . . .
H84A H -0.0853 0.3874 0.5316 0.087 Uiso 1 1 calc R . .
H84B H -0.0582 0.3102 0.5175 0.087 Uiso 1 1 calc R . .
C85A C 0.0165(4) 0.3921(4) 0.4982(2) 0.071(2) Uani 1 1 d . . .
H85A H 0.0370 0.4387 0.5114 0.085 Uiso 1 1 calc R . .
H85B H 0.0634 0.3616 0.4970 0.085 Uiso 1 1 calc R . .
C86A C -0.0235(4) 0.4040(4) 0.4495(2) 0.077(2) Uani 1 1 d . . .
H86A H -0.0443 0.3575 0.4361 0.092 Uiso 1 1 calc R . .
H86B H -0.0700 0.4351 0.4504 0.092 Uiso 1 1 calc R . .
C87A C 0.0328(4) 0.4380(4) 0.4187(2) 0.073(2) Uani 1 1 d . . .
H87A H 0.0799 0.4074 0.4182 0.088 Uiso 1 1 calc R . .
H87B H 0.0527 0.4850 0.4316 0.088 Uiso 1 1 calc R . .
C88A C -0.0070(4) 0.4483(4) 0.3699(2) 0.074(2) Uani 1 1 d . . .
H88A H -0.0545 0.4783 0.3703 0.088 Uiso 1 1 calc R . .
H88B H -0.0261 0.4012 0.3566 0.088 Uiso 1 1 calc R . .
C89A C 0.0503(4) 0.4834(4) 0.3396(2) 0.071(2) Uani 1 1 d . . .
H89A H 0.0976 0.4530 0.3396 0.085 Uiso 1 1 calc R . .
H89B H 0.0698 0.5300 0.3536 0.085 Uiso 1 1 calc R . .
C90A C 0.0146(4) 0.4963(4) 0.2898(2) 0.081(3) Uani 1 1 d . . .
H90A H -0.0047 0.4499 0.2757 0.097 Uiso 1 1 calc R . .
H90B H -0.0326 0.5269 0.2896 0.097 Uiso 1 1 calc R . .
C91A C 0.0725(4) 0.5308(4) 0.2613(2) 0.080(2) Uani 1 1 d . . .
H91A H 0.1199 0.5004 0.2619 0.096 Uiso 1 1 calc R . .
H91B H 0.0913 0.5774 0.2754 0.096 Uiso 1 1 calc R . .
C92A C 0.0377(4) 0.5433(4) 0.2112(2) 0.094(3) Uani 1 1 d . . .
H92A H 0.0784 0.5676 0.1954 0.141 Uiso 1 1 calc R . .
H92B H -0.0096 0.5731 0.2102 0.141 Uiso 1 1 calc R . .
H92C H 0.0221 0.4973 0.1963 0.141 Uiso 1 1 calc R . .
O1B O 0.5568(3) 0.5106(3) 0.16540(19) 0.0887(17) Uani 1 1 d . . .
O2B O 0.7339(4) 0.5920(3) 0.18453(19) 0.122(2) Uani 1 1 d . . .
O3B O 0.7328(3) 0.4222(3) 0.1643(2) 0.109(2) Uani 1 1 d . . .
O4B O 0.5607(4) 0.3373(4) 0.1684(2) 0.121(2) Uani 1 1 d . . .
C1B C 0.5071(5) 0.6172(5) 0.1276(3) 0.105(3) Uani 1 1 d G . .
C2B C 0.4998(4) 0.5452(6) 0.1374(2) 0.094(3) Uani 1 1 d G . .
C16B C 0.4316(6) 0.5060(3) 0.1195(3) 0.106(3) Uani 1 1 d G . .
C17B C 0.3706(4) 0.5388(5) 0.0917(2) 0.140(4) Uani 1 1 d G . .
H17B H 0.3238 0.5120 0.0794 0.168 Uiso 1 1 calc R . .
C18B C 0.3779(5) 0.6108(6) 0.0818(2) 0.144(5) Uani 1 1 d G . .
H18B H 0.3360 0.6333 0.0628 0.173 Uiso 1 1 calc R . .
C19B C 0.4461(7) 0.6500(3) 0.0998(3) 0.129(4) Uani 1 1 d G . .
H19B H 0.4511 0.6994 0.0931 0.154 Uiso 1 1 calc R . .
C4B C 0.7770(4) 0.5580(3) 0.1125(3) 0.109(3) Uani 1 1 d G . .
C5B C 0.7216(5) 0.5900(3) 0.13733(19) 0.107(3) Uani 1 1 d G . .
C6B C 0.6516(4) 0.6189(3) 0.1143(3) 0.096(3) Uani 1 1 d G . .
C20B C 0.6371(4) 0.6159(3) 0.0665(3) 0.099(3) Uani 1 1 d G . .
H20B H 0.5896 0.6355 0.0509 0.119 Uiso 1 1 calc R . .
C21B C 0.6925(5) 0.5839(3) 0.04172(17) 0.117(3) Uani 1 1 d G . .
H21B H 0.6826 0.5818 0.0093 0.141 Uiso 1 1 calc R . .
C22B C 0.7624(4) 0.5549(3) 0.0647(3) 0.124(4) Uani 1 1 d G . .
H22B H 0.8000 0.5333 0.0479 0.149 Uiso 1 1 calc R . .
C8B C 0.7703(5) 0.3295(5) 0.1154(3) 0.120(4) Uani 1 1 d G . .
C9B C 0.7843(5) 0.3970(6) 0.1341(2) 0.118(4) Uani 1 1 d G . .
C10B C 0.8492(7) 0.4383(4) 0.1240(3) 0.182(8) Uani 1 1 d G . .
C23B C 0.9001(5) 0.4121(6) 0.0952(3) 0.202(8) Uani 1 1 d G . .
H23B H 0.9447 0.4405 0.0882 0.243 Uiso 1 1 calc R . .
C24B C 0.8861(5) 0.3446(6) 0.0764(2) 0.286(14) Uani 1 1 d G . .
H24B H 0.9211 0.3265 0.0565 0.344 Uiso 1 1 calc R . .
C25B C 0.8212(6) 0.3032(4) 0.0865(3) 0.212(8) Uani 1 1 d G . .
H25B H 0.8116 0.2568 0.0736 0.254 Uiso 1 1 calc R . .
C12B C 0.6172(4) 0.3271(3) 0.0984(3) 0.117(3) Uani 1 1 d G . .
C13B C 0.5564(5) 0.3502(4) 0.1228(2) 0.110(4) Uani 1 1 d G . .
C14B C 0.4933(4) 0.3895(4) 0.1008(3) 0.111(3) Uani 1 1 d G . .
C26B C 0.4909(4) 0.4057(3) 0.0545(3) 0.140(4) Uani 1 1 d G . .
H26B H 0.4480 0.4325 0.0396 0.167 Uiso 1 1 calc R . .
C27B C 0.5516(6) 0.3827(4) 0.0301(2) 0.165(5) Uani 1 1 d G . .
H27B H 0.5499 0.3938 -0.0013 0.198 Uiso 1 1 calc R . .
C28B C 0.6147(5) 0.3434(4) 0.0521(3) 0.148(4) Uani 1 1 d G . .
H28B H 0.6560 0.3278 0.0355 0.178 Uiso 1 1 calc R . .
C3B C 0.5886(6) 0.6524(4) 0.1405(3) 0.117(3) Uani 1 1 d . . .
H3BA H 0.6049 0.6473 0.1737 0.140 Uiso 1 1 calc R . .
H3BB H 0.5857 0.7040 0.1336 0.140 Uiso 1 1 calc R . .
C7B C 0.8509(6) 0.5177(6) 0.1348(4) 0.157(6) Uani 1 1 d . . .
H7BA H 0.8998 0.5398 0.1246 0.188 Uiso 1 1 calc R . .
H7BB H 0.8553 0.5240 0.1683 0.188 Uiso 1 1 calc R . .
C11B C 0.6949(6) 0.2885(5) 0.1226(3) 0.127(4) Uani 1 1 d . . .
H11C H 0.6917 0.2847 0.1558 0.152 Uiso 1 1 calc R . .
H11D H 0.6964 0.2396 0.1100 0.152 Uiso 1 1 calc R . .
C15B C 0.4308(5) 0.4240(5) 0.1253(3) 0.114(3) Uani 1 1 d . . .
H15C H 0.4410 0.4126 0.1583 0.137 Uiso 1 1 calc R . .
H15D H 0.3768 0.4040 0.1133 0.137 Uiso 1 1 calc R . .
C29B C 0.5604(5) 0.5299(4) 0.2127(3) 0.110(3) Uani 1 1 d . . .
H29C H 0.5363 0.5772 0.2149 0.133 Uiso 1 1 calc R . .
H29D H 0.6175 0.5345 0.2262 0.133 Uiso 1 1 calc R . .
C30B C 0.5192(5) 0.4790(4) 0.2392(2) 0.083(3) Uani 1 1 d . . .
H30C H 0.5384 0.4307 0.2334 0.100 Uiso 1 1 calc R . .
H30D H 0.4610 0.4790 0.2279 0.100 Uiso 1 1 calc R . .
C31B C 0.5294(4) 0.4915(4) 0.2899(3) 0.089(3) Uani 1 1 d . . .
H31C H 0.5878 0.4977 0.3000 0.107 Uiso 1 1 calc R . .
H31D H 0.5049 0.5377 0.2952 0.107 Uiso 1 1 calc R . .
C32B C 0.4973(5) 0.4389(4) 0.3205(3) 0.115(3) Uani 1 1 d . . .
H32C H 0.4386 0.4343 0.3110 0.138 Uiso 1 1 calc R . .
H32D H 0.5200 0.3923 0.3141 0.138 Uiso 1 1 calc R . .
C33B C 0.5093(4) 0.4485(4) 0.3706(3) 0.081(3) Uani 1 1 d . . .
H33C H 0.5676 0.4576 0.3796 0.097 Uiso 1 1 calc R . .
H33D H 0.4824 0.4931 0.3770 0.097 Uiso 1 1 calc R . .
C34B C 0.4842(6) 0.3956(4) 0.4012(3) 0.132(4) Uani 1 1 d . . .
H34C H 0.5116 0.3512 0.3950 0.159 Uiso 1 1 calc R . .
H34D H 0.4260 0.3861 0.3919 0.159 Uiso 1 1 calc R . .
C35B C 0.4952(4) 0.4056(4) 0.4502(3) 0.082(3) Uani 1 1 d . . .
H35C H 0.5531 0.4162 0.4597 0.098 Uiso 1 1 calc R . .
H35D H 0.4661 0.4488 0.4568 0.098 Uiso 1 1 calc R . .
C36B C 0.4708(6) 0.3495(4) 0.4792(3) 0.127(4) Uani 1 1 d . . .
H36C H 0.5015 0.3069 0.4733 0.153 Uiso 1 1 calc R . .
H36D H 0.4135 0.3376 0.4687 0.153 Uiso 1 1 calc R . .
C37B C 0.4788(4) 0.3596(4) 0.5282(3) 0.082(3) Uani 1 1 d . . .
H37C H 0.4467 0.4015 0.5337 0.099 Uiso 1 1 calc R . .
H37D H 0.5358 0.3736 0.5381 0.099 Uiso 1 1 calc R . .
C38B C 0.4577(6) 0.3042(4) 0.5597(3) 0.120(4) Uani 1 1 d . . .
H38C H 0.4005 0.2906 0.5500 0.144 Uiso 1 1 calc R . .
H38D H 0.4892 0.2620 0.5538 0.144 Uiso 1 1 calc R . .
C39B C 0.4663(4) 0.3136(4) 0.6089(3) 0.091(3) Uani 1 1 d . . .
H39C H 0.4352 0.3561 0.6145 0.109 Uiso 1 1 calc R . .
H39D H 0.5236 0.3270 0.6184 0.109 Uiso 1 1 calc R . .
C40B C 0.4453(6) 0.2598(4) 0.6411(3) 0.115(4) Uani 1 1 d . . .
H40C H 0.3876 0.2473 0.6322 0.138 Uiso 1 1 calc R . .
H40D H 0.4752 0.2167 0.6350 0.138 Uiso 1 1 calc R . .
C41B C 0.4558(5) 0.2690(4) 0.6887(3) 0.100(3) Uani 1 1 d . . .
H41C H 0.4243 0.3109 0.6951 0.121 Uiso 1 1 calc R . .
H41D H 0.5131 0.2829 0.6976 0.121 Uiso 1 1 calc R . .
C42B C 0.4365(5) 0.2135(4) 0.7201(3) 0.097(3) Uani 1 1 d . . .
H42C H 0.3785 0.2014 0.7122 0.116 Uiso 1 1 calc R . .
H42D H 0.4658 0.1708 0.7126 0.116 Uiso 1 1 calc R . .
C43B C 0.4503(6) 0.2214(5) 0.7685(3) 0.149(5) Uani 1 1 d . . .
H43C H 0.4226 0.2651 0.7758 0.178 Uiso 1 1 calc R . .
H43D H 0.5087 0.2321 0.7764 0.178 Uiso 1 1 calc R . .
C44B C 0.4291(5) 0.1664(4) 0.8009(2) 0.102(3) Uani 1 1 d . . .
H44D H 0.4462 0.1832 0.8322 0.153 Uiso 1 1 calc R . .
H44E H 0.4563 0.1222 0.7955 0.153 Uiso 1 1 calc R . .
H44F H 0.3708 0.1574 0.7965 0.153 Uiso 1 1 calc R . .
C45B C 0.7779(6) 0.6558(5) 0.2035(3) 0.118(3) Uani 1 1 d . . .
H45C H 0.7413 0.6963 0.2030 0.142 Uiso 1 1 calc R . .
H45D H 0.8215 0.6687 0.1851 0.142 Uiso 1 1 calc R . .
C46B C 0.8128(4) 0.6400(4) 0.2517(2) 0.084(3) Uani 1 1 d . . .
H46C H 0.8406 0.6840 0.2651 0.101 Uiso 1 1 calc R . .
H46D H 0.8541 0.6035 0.2507 0.101 Uiso 1 1 calc R . .
C47B C 0.7542(5) 0.6139(4) 0.2834(2) 0.092(3) Uani 1 1 d . . .
H47C H 0.7129 0.6503 0.2847 0.110 Uiso 1 1 calc R . .
H47D H 0.7265 0.5696 0.2704 0.110 Uiso 1 1 calc R . .
C48B C 0.7930(4) 0.5991(4) 0.3314(2) 0.079(3) Uani 1 1 d . . .
H48C H 0.8163 0.6446 0.3453 0.095 Uiso 1 1 calc R . .
H48D H 0.8379 0.5664 0.3297 0.095 Uiso 1 1 calc R . .
C49B C 0.7368(4) 0.5665(4) 0.3627(2) 0.083(3) Uani 1 1 d . . .
H49C H 0.6913 0.5987 0.3637 0.100 Uiso 1 1 calc R . .
H49D H 0.7145 0.5206 0.3491 0.100 Uiso 1 1 calc R . .
C50B C 0.7743(4) 0.5529(4) 0.4113(2) 0.072(2) Uani 1 1 d . . .
H50C H 0.8210 0.5221 0.4103 0.086 Uiso 1 1 calc R . .
H50D H 0.7949 0.5991 0.4253 0.086 Uiso 1 1 calc R . .
C51B C 0.7196(5) 0.5184(4) 0.4420(2) 0.090(3) Uani 1 1 d . . .
H51C H 0.7004 0.4712 0.4290 0.107 Uiso 1 1 calc R . .
H51D H 0.6721 0.5483 0.4427 0.107 Uiso 1 1 calc R . .
C52B C 0.7599(4) 0.5084(4) 0.4905(2) 0.074(2) Uani 1 1 d . . .
H52C H 0.8077 0.4788 0.4898 0.089 Uiso 1 1 calc R . .
H52D H 0.7788 0.5556 0.5036 0.089 Uiso 1 1 calc R . .
C53B C 0.7051(4) 0.4733(4) 0.5212(2) 0.081(3) Uani 1 1 d . . .
H53C H 0.6868 0.4259 0.5083 0.097 Uiso 1 1 calc R . .
H53D H 0.6570 0.5027 0.5214 0.097 Uiso 1 1 calc R . .
C54B C 0.7440(4) 0.4638(4) 0.5699(2) 0.079(3) Uani 1 1 d . . .
H54C H 0.7925 0.4350 0.5695 0.095 Uiso 1 1 calc R . .
H54D H 0.7620 0.5114 0.5827 0.095 Uiso 1 1 calc R . .
C55B C 0.6906(4) 0.4283(4) 0.6013(2) 0.080(3) Uani 1 1 d . . .
H55C H 0.6726 0.3808 0.5884 0.096 Uiso 1 1 calc R . .
H55D H 0.6422 0.4572 0.6017 0.096 Uiso 1 1 calc R . .
C56B C 0.7296(4) 0.4185(4) 0.6506(2) 0.072(2) Uani 1 1 d . . .
H56C H 0.7775 0.3889 0.6504 0.087 Uiso 1 1 calc R . .
H56D H 0.7484 0.4659 0.6634 0.087 Uiso 1 1 calc R . .
C57B C 0.6745(4) 0.3837(4) 0.6821(3) 0.085(3) Uani 1 1 d . . .
H57C H 0.6268 0.4134 0.6828 0.102 Uiso 1 1 calc R . .
H57D H 0.6554 0.3363 0.6694 0.102 Uiso 1 1 calc R . .
C58B C 0.7156(4) 0.3745(4) 0.7305(2) 0.084(3) Uani 1 1 d . . .
H58C H 0.7627 0.3441 0.7297 0.101 Uiso 1 1 calc R . .
H58D H 0.7357 0.4218 0.7428 0.101 Uiso 1 1 calc R . .
C59B C 0.6626(5) 0.3418(4) 0.7622(3) 0.098(3) Uani 1 1 d . . .
H59C H 0.6410 0.2953 0.7492 0.117 Uiso 1 1 calc R . .
H59D H 0.6164 0.3731 0.7636 0.117 Uiso 1 1 calc R . .
C60B C 0.7025(5) 0.3301(4) 0.8097(3) 0.108(3) Uani 1 1 d . . .
H60D H 0.6639 0.3073 0.8278 0.161 Uiso 1 1 calc R . .
H60E H 0.7214 0.3761 0.8237 0.161 Uiso 1 1 calc R . .
H60F H 0.7484 0.2991 0.8088 0.161 Uiso 1 1 calc R . .
C61B C 0.7664(6) 0.4273(6) 0.2114(3) 0.168(6) Uani 1 1 d . . .
H61C H 0.8257 0.4300 0.2126 0.202 Uiso 1 1 calc R . .
H61D H 0.7500 0.4732 0.2235 0.202 Uiso 1 1 calc R . .
C62B C 0.7472(5) 0.3735(5) 0.2409(3) 0.110(3) Uani 1 1 d . . .
H62C H 0.7698 0.3287 0.2309 0.132 Uiso 1 1 calc R . .
H62D H 0.6880 0.3666 0.2367 0.132 Uiso 1 1 calc R . .
C63B C 0.7738(5) 0.3825(5) 0.2904(3) 0.107(3) Uani 1 1 d . . .
H63C H 0.8334 0.3846 0.2943 0.129 Uiso 1 1 calc R . .
H63D H 0.7566 0.4302 0.2990 0.129 Uiso 1 1 calc R . .
C64B C 0.7513(6) 0.3352(5) 0.3228(3) 0.137(4) Uani 1 1 d . . .
H64C H 0.7719 0.2885 0.3145 0.164 Uiso 1 1 calc R . .
H64D H 0.6920 0.3305 0.3163 0.164 Uiso 1 1 calc R . .
C65B C 0.7685(5) 0.3396(5) 0.3715(3) 0.102(3) Uani 1 1 d . . .
H65C H 0.8279 0.3421 0.3781 0.122 Uiso 1 1 calc R . .
H65D H 0.7499 0.3871 0.3798 0.122 Uiso 1 1 calc R . .
C66B C 0.7428(7) 0.2923(5) 0.4037(3) 0.145(5) Uani 1 1 d . . .
H66C H 0.6835 0.2891 0.3963 0.173 Uiso 1 1 calc R . .
H66D H 0.7623 0.2452 0.3954 0.173 Uiso 1 1 calc R . .
C67B C 0.7569(5) 0.2952(5) 0.4514(3) 0.094(3) Uani 1 1 d . . .
H67C H 0.8161 0.3000 0.4589 0.113 Uiso 1 1 calc R . .
H67D H 0.7357 0.3415 0.4598 0.113 Uiso 1 1 calc R . .
C68B C 0.7327(7) 0.2466(5) 0.4832(3) 0.156(5) Uani 1 1 d . . .
H68C H 0.7563 0.2008 0.4756 0.187 Uiso 1 1 calc R . .
H68D H 0.6739 0.2399 0.4746 0.187 Uiso 1 1 calc R . .
C69B C 0.7435(5) 0.2498(5) 0.5311(3) 0.107(4) Uani 1 1 d . . .
H69C H 0.7217 0.2964 0.5383 0.129 Uiso 1 1 calc R . .
H69D H 0.8025 0.2551 0.5394 0.129 Uiso 1 1 calc R . .
C70B C 0.7183(6) 0.2024(5) 0.5647(4) 0.142(5) Uani 1 1 d . . .
H70C H 0.6590 0.1993 0.5574 0.171 Uiso 1 1 calc R . .
H70D H 0.7373 0.1552 0.5563 0.171 Uiso 1 1 calc R . .
C71B C 0.7318(5) 0.2036(5) 0.6129(3) 0.105(3) Uani 1 1 d . . .
H71C H 0.7170 0.2522 0.6213 0.127 Uiso 1 1 calc R . .
H71D H 0.7911 0.2025 0.6203 0.127 Uiso 1 1 calc R . .
C72B C 0.7017(6) 0.1578(5) 0.6466(3) 0.126(4) Uani 1 1 d . . .
H72C H 0.6425 0.1606 0.6404 0.152 Uiso 1 1 calc R . .
H72D H 0.7143 0.1088 0.6377 0.152 Uiso 1 1 calc R . .
C73B C 0.7189(5) 0.1596(5) 0.6936(3) 0.110(4) Uani 1 1 d . . .
H73C H 0.7038 0.2077 0.7028 0.132 Uiso 1 1 calc R . .
H73D H 0.7783 0.1588 0.6999 0.132 Uiso 1 1 calc R . .
C74B C 0.6906(6) 0.1125(5) 0.7252(3) 0.130(4) Uani 1 1 d . . .
H74C H 0.6313 0.1113 0.7176 0.156 Uiso 1 1 calc R . .
H74D H 0.7082 0.0648 0.7168 0.156 Uiso 1 1 calc R . .
C75B C 0.7042(5) 0.1149(5) 0.7723(3) 0.117(4) Uani 1 1 d . . .
H75C H 0.6884 0.1633 0.7806 0.141 Uiso 1 1 calc R . .
H75D H 0.7635 0.1145 0.7799 0.141 Uiso 1 1 calc R . .
C76B C 0.6737(5) 0.0681(4) 0.8051(3) 0.124(4) Uani 1 1 d . . .
H76D H 0.6933 0.0852 0.8360 0.187 Uiso 1 1 calc R . .
H76E H 0.6924 0.0196 0.8010 0.187 Uiso 1 1 calc R . .
H76F H 0.6148 0.0675 0.8004 0.187 Uiso 1 1 calc R . .
C77B C 0.5115(6) 0.2730(5) 0.1861(4) 0.142(4) Uani 1 1 d . . .
H77C H 0.5172 0.2290 0.1683 0.170 Uiso 1 1 calc R . .
H77D H 0.4537 0.2837 0.1842 0.170 Uiso 1 1 calc R . .
C78B C 0.5507(6) 0.2646(5) 0.2379(3) 0.133(4) Uani 1 1 d . . .
H78C H 0.6009 0.2380 0.2381 0.159 Uiso 1 1 calc R . .
H78D H 0.5662 0.3130 0.2503 0.159 Uiso 1 1 calc R . .
C79B C 0.5017(5) 0.2286(4) 0.2695(3) 0.094(3) Uani 1 1 d . . .
H79C H 0.4855 0.1804 0.2571 0.113 Uiso 1 1 calc R . .
H79D H 0.4520 0.2556 0.2701 0.113 Uiso 1 1 calc R . .
C80B C 0.5413(5) 0.2207(4) 0.3180(3) 0.093(3) Uani 1 1 d . . .
H80C H 0.5903 0.1927 0.3174 0.112 Uiso 1 1 calc R . .
H80D H 0.5588 0.2688 0.3301 0.112 Uiso 1 1 calc R . .
C81B C 0.4921(5) 0.1862(4) 0.3504(3) 0.095(3) Uani 1 1 d . . .
H81C H 0.4745 0.1382 0.3382 0.114 Uiso 1 1 calc R . .
H81D H 0.4432 0.2143 0.3510 0.114 Uiso 1 1 calc R . .
C82B C 0.5313(5) 0.1781(4) 0.3982(3) 0.094(3) Uani 1 1 d . . .
H82C H 0.5488 0.2261 0.4104 0.112 Uiso 1 1 calc R . .
H82D H 0.5802 0.1499 0.3976 0.112 Uiso 1 1 calc R . .
C83B C 0.4805(5) 0.1430(4) 0.4305(3) 0.098(3) Uani 1 1 d . . .
H83C H 0.4631 0.0950 0.4182 0.117 Uiso 1 1 calc R . .
H83D H 0.4315 0.1711 0.4309 0.117 Uiso 1 1 calc R . .
C84B C 0.5189(5) 0.1345(4) 0.4791(3) 0.088(3) Uani 1 1 d . . .
H84C H 0.5361 0.1824 0.4916 0.106 Uiso 1 1 calc R . .
H84D H 0.5679 0.1064 0.4789 0.106 Uiso 1 1 calc R . .
C85B C 0.4670(5) 0.0988(4) 0.5113(3) 0.093(3) Uani 1 1 d . . .
H85C H 0.4182 0.1271 0.5118 0.111 Uiso 1 1 calc R . .
H85D H 0.4494 0.0510 0.4988 0.111 Uiso 1 1 calc R . .
C86B C 0.5063(5) 0.0901(4) 0.5599(3) 0.086(3) Uani 1 1 d . . .
H86C H 0.5552 0.0619 0.5595 0.103 Uiso 1 1 calc R . .
H86D H 0.5235 0.1378 0.5727 0.103 Uiso 1 1 calc R . .
C87B C 0.4532(5) 0.0539(4) 0.5910(3) 0.093(3) Uani 1 1 d . . .
H87C H 0.4365 0.0060 0.5783 0.112 Uiso 1 1 calc R . .
H87D H 0.4040 0.0819 0.5910 0.112 Uiso 1 1 calc R . .
C88B C 0.4919(5) 0.0455(4) 0.6403(3) 0.088(3) Uani 1 1 d . . .
H88C H 0.5409 0.0173 0.6402 0.105 Uiso 1 1 calc R . .
H88D H 0.5091 0.0934 0.6528 0.105 Uiso 1 1 calc R . .
C89B C 0.4394(5) 0.0100(4) 0.6719(3) 0.093(3) Uani 1 1 d . . .
H89C H 0.3907 0.0385 0.6722 0.112 Uiso 1 1 calc R . .
H89D H 0.4217 -0.0377 0.6592 0.112 Uiso 1 1 calc R . .
C90B C 0.4779(5) 0.0011(4) 0.7200(3) 0.085(3) Uani 1 1 d . . .
H90C H 0.4942 0.0487 0.7335 0.102 Uiso 1 1 calc R . .
H90D H 0.5270 -0.0270 0.7201 0.102 Uiso 1 1 calc R . .
C91B C 0.4217(5) -0.0359(5) 0.7484(3) 0.122(4) Uani 1 1 d . . .
H91C H 0.3737 -0.0067 0.7494 0.147 Uiso 1 1 calc R . .
H91D H 0.4036 -0.0826 0.7342 0.147 Uiso 1 1 calc R . .
C92B C 0.4605(5) -0.0466(5) 0.7937(3) 0.146(4) Uani 1 1 d . . .
H92D H 0.4232 -0.0717 0.8116 0.218 Uiso 1 1 calc R . .
H92E H 0.4768 -0.0003 0.8081 0.218 Uiso 1 1 calc R . .
H92F H 0.5082 -0.0753 0.7927 0.218 Uiso 1 1 calc R . .
O01W O 0.2276(12) 0.3139(9) 0.0724(7) 0.228(8) Uiso 0.50 1 d P A 1
O02W O 0.3851(13) 0.8803(11) 0.0530(8) 0.296(10) Uiso 0.50 1 d P . 1
O03W O 0.1753(14) 0.7411(10) 0.0590(6) 0.210(8) Uiso 0.50 1 d P B 1
O04W O 0.3305(14) 0.2425(11) 0.0678(7) 0.247(9) Uiso 0.50 1 d P C 1
O05W O -0.0057(17) 0.6577(12) 0.0452(8) 0.354(12) Uiso 0.50 1 d P D 1
O06W O 0.5919(12) 0.1407(9) -0.0020(8) 0.258(8) Uiso 0.50 1 d P . 1
O07W O 0.1213(15) 0.3673(16) 0.0417(8) 0.304(12) Uiso 0.50 1 d P E 1
O08W O 0.2934(10) 0.8132(8) 0.0723(5) 0.186(6) Uiso 0.50 1 d P F 1
O09W O 0.4545(14) 0.1235(13) 0.0766(7) 0.272(9) Uiso 0.50 1 d P G 1
O10W O 0.1150(10) 0.5229(11) 0.0751(5) 0.232(7) Uiso 0.50 1 d P H 1
O01' O 0.2720(11) 0.2728(9) 0.0442(5) 0.187(6) Uiso 0.50 1 d P I 2
O02' O 0.3359(11) 0.8172(9) 0.0308(6) 0.198(6) Uiso 0.50 1 d P J 2
O03' O 0.0921(12) 0.7029(9) 0.0498(5) 0.200(6) Uiso 0.50 1 d P K 2
O04' O 0.3897(14) 0.1923(12) 0.0554(7) 0.289(10) Uiso 0.50 1 d P L 2
O05' O 0.0636(15) 0.6177(14) 0.0765(8) 0.326(11) Uiso 0.50 1 d P M 2
O06' O 0.5276(12) 0.1248(9) 0.0398(7) 0.257(8) Uiso 0.50 1 d P N 2
O07' O 0.1734(18) 0.3229(13) 0.0334(8) 0.305(12) Uiso 0.50 1 d P O 2
O08' O 0.2282(13) 0.7718(9) 0.0476(6) 0.201(8) Uiso 0.50 1 d P P 2
O09' O 0.4321(15) 0.0534(14) 0.0770(8) 0.354(13) Uiso 0.50 1 d P Q 2
O10' O 0.1375(12) 0.4414(15) 0.0636(7) 0.290(10) Uiso 0.50 1 d P R 2

loop_
_atom_site_aniso_label
_atom_site_aniso_U_11
_atom_site_aniso_U_22
_atom_site_aniso_U_33
_atom_site_aniso_U_23
_atom_site_aniso_U_13
_atom_site_aniso_U_12
O1A 0.092(5) 0.106(5) 0.062(4) 0.002(3) 0.009(3) -0.011(3)
O2A 0.130(5) 0.102(5) 0.063(4) -0.004(3) -0.005(3) 0.039(4)
O3A 0.098(5) 0.109(5) 0.050(4) -0.003(3) 0.011(3) 0.027(4)
O4A 0.095(4) 0.097(4) 0.064(4) 0.007(3) 0.021(3) 0.033(3)
C1A 0.089(8) 0.111(10) 0.073(7) -0.009(6) -0.003(6) -0.019(7)
C2A 0.091(8) 0.061(7) 0.080(7) -0.010(6) -0.017(6) 0.007(6)
C16A 0.071(7) 0.123(9) 0.069(6) 0.011(6) -0.002(5) 0.007(7)
C17A 0.100(8) 0.179(12) 0.064(7) 0.025(7) 0.007(6) 0.009(8)
C18A 0.114(10) 0.229(15) 0.055(6) 0.027(9) -0.009(6) -0.081(9)
C19A 0.136(11) 0.153(10) 0.071(8) 0.020(7) -0.017(7) -0.028(9)
C4A 0.121(10) 0.104(8) 0.060(7) 0.020(6) 0.013(6) 0.042(7)
C5A 0.125(10) 0.092(8) 0.059(7) -0.002(6) -0.002(7) 0.025(7)
C6A 0.141(10) 0.081(7) 0.075(7) 0.012(6) 0.000(7) 0.038(7)
C20A 0.115(9) 0.070(7) 0.100(8) 0.011(6) 0.021(7) 0.019(6)
C21A 0.088(8) 0.106(8) 0.084(7) -0.007(6) -0.027(7) -0.002(6)
C22A 0.088(8) 0.122(8) 0.090(8) 0.036(7) 0.001(6) 0.022(6)
C8A 0.091(8) 0.130(9) 0.069(7) 0.018(7) 0.011(5) 0.047(8)
C9A 0.100(9) 0.091(8) 0.055(6) 0.000(6) 0.005(5) -0.007(7)
C10A 0.083(8) 0.090(8) 0.071(6) 0.009(5) 0.018(6) -0.006(6)
C23A 0.124(10) 0.140(9) 0.065(7) 0.008(6) 0.004(6) -0.047(9)
C24A 0.112(10) 0.212(15) 0.058(6) 0.024(8) -0.002(6) -0.010(9)
C25A 0.095(9) 0.210(14) 0.064(7) 0.014(7) -0.008(6) 0.041(9)
C12A 0.115(9) 0.096(7) 0.049(6) -0.005(5) 0.026(6) 0.023(6)
C13A 0.084(8) 0.108(8) 0.051(6) -0.004(6) -0.002(6) 0.012(6)
C14A 0.092(8) 0.102(8) 0.058(6) -0.009(6) 0.015(6) 0.026(6)
C26A 0.079(7) 0.161(9) 0.061(7) -0.019(6) 0.001(5) -0.016(6)
C27A 0.115(9) 0.136(9) 0.076(6) 0.012(6) 0.030(7) -0.015(7)
C28A 0.085(7) 0.117(8) 0.071(7) 0.007(6) 0.003(5) -0.005(6)
C3A 0.142(9) 0.072(7) 0.082(6) 0.002(5) -0.023(6) 0.001(6)
C7A 0.090(7) 0.132(9) 0.081(6) 0.025(6) 0.010(5) 0.054(7)
C11A 0.108(7) 0.108(7) 0.055(5) 0.008(5) 0.017(5) 0.008(6)
C15A 0.084(7) 0.097(7) 0.095(7) -0.002(6) -0.002(5) 0.007(6)
C29A 0.102(7) 0.085(7) 0.053(6) -0.005(5) 0.009(5) -0.006(5)
C30A 0.109(7) 0.085(7) 0.050(5) 0.007(5) 0.005(5) 0.016(5)
C31A 0.076(6) 0.089(7) 0.084(7) 0.000(6) 0.007(5) 0.017(5)
C32A 0.098(7) 0.089(7) 0.079(6) 0.004(6) -0.014(5) 0.036(5)
C33A 0.089(7) 0.100(7) 0.057(6) -0.008(5) 0.013(5) 0.026(5)
C34A 0.111(7) 0.090(7) 0.061(6) 0.004(5) 0.009(5) 0.036(6)
C35A 0.100(7) 0.093(7) 0.059(6) 0.009(5) 0.013(5) 0.033(5)
C36A 0.123(8) 0.094(7) 0.057(6) -0.017(5) 0.000(5) 0.044(6)
C37A 0.107(7) 0.090(7) 0.063(6) -0.003(5) 0.006(5) 0.026(5)
C38A 0.133(8) 0.093(7) 0.060(6) 0.007(5) 0.001(6) 0.042(6)
C39A 0.132(8) 0.098(8) 0.046(5) 0.010(5) 0.019(5) 0.013(6)
C40A 0.158(9) 0.093(8) 0.050(6) -0.005(5) -0.002(6) 0.036(6)
C41A 0.141(9) 0.085(7) 0.070(6) 0.016(6) 0.018(6) 0.020(6)
C42A 0.137(8) 0.087(7) 0.072(6) -0.005(6) 0.000(6) 0.026(6)
C43A 0.167(10) 0.098(8) 0.069(6) -0.017(6) 0.029(6) -0.005(6)
C44A 0.192(10) 0.113(8) 0.084(7) 0.030(6) 0.000(7) 0.026(7)
C45A 0.185(11) 0.082(8) 0.109(8) -0.041(6) -0.013(7) 0.061(7)
C46A 0.260(16) 0.133(11) 0.098(10) -0.042(8) 0.031(10) 0.066(10)
C47A 0.132(10) 0.127(10) 0.092(9) -0.027(7) -0.001(7) 0.065(8)
C48A 0.191(13) 0.154(11) 0.073(8) -0.038(7) -0.003(8) 0.079(9)
C49A 0.109(10) 0.194(12) 0.075(8) -0.040(8) -0.009(7) 0.044(8)
C50A 0.129(11) 0.149(11) 0.110(10) -0.062(8) 0.007(8) 0.050(8)
C51A 0.111(10) 0.171(11) 0.092(9) -0.057(8) 0.006(7) 0.035(8)
C52A 0.109(10) 0.163(11) 0.105(9) -0.060(8) 0.003(7) 0.043(8)
C53A 0.119(11) 0.164(11) 0.096(9) -0.058(8) 0.002(8) 0.042(8)
C54A 0.116(10) 0.159(11) 0.126(10) -0.044(9) 0.015(8) 0.061(8)
C55A 0.112(10) 0.149(10) 0.101(9) -0.066(8) -0.016(7) 0.061(8)
C56A 0.116(10) 0.151(10) 0.091(8) -0.052(7) -0.006(7) 0.056(8)
C57A 0.103(9) 0.181(11) 0.107(9) -0.063(8) 0.005(7) 0.047(8)
C58A 0.108(10) 0.125(10) 0.114(9) -0.056(8) -0.026(7) 0.055(8)
C59A 0.133(12) 0.161(11) 0.135(11) -0.030(9) 0.013(9) 0.048(9)
C60A 0.138(9) 0.153(9) 0.094(8) -0.028(7) -0.014(7) 0.034(7)
C61A 0.103(7) 0.090(7) 0.061(6) 0.000(5) -0.009(5) 0.038(5)
C62A 0.077(6) 0.095(7) 0.064(6) 0.021(5) 0.007(5) 0.036(5)
C63A 0.096(7) 0.117(8) 0.056(6) 0.016(5) 0.010(5) 0.049(6)
C64A 0.108(7) 0.130(8) 0.051(5) 0.018(5) 0.024(5) 0.067(6)
C65A 0.094(7) 0.112(8) 0.069(6) 0.028(6) 0.016(5) 0.052(6)
C66A 0.133(8) 0.127(8) 0.064(6) 0.017(6) 0.025(6) 0.078(6)
C67A 0.102(7) 0.131(8) 0.050(5) 0.022(6) 0.018(5) 0.056(6)
C68A 0.152(9) 0.151(9) 0.053(6) 0.036(6) 0.041(6) 0.086(7)
C69A 0.095(7) 0.093(7) 0.066(6) 0.005(5) 0.013(5) 0.045(5)
C70A 0.166(9) 0.119(8) 0.069(6) 0.036(6) 0.039(6) 0.091(7)
C71A 0.110(7) 0.093(7) 0.059(6) -0.001(5) 0.023(5) 0.038(5)
C72A 0.139(8) 0.107(8) 0.066(6) 0.024(6) 0.036(6) 0.072(6)
C73A 0.116(7) 0.077(7) 0.064(6) 0.016(5) 0.033(5) 0.029(5)
C74A 0.170(10) 0.097(8) 0.064(6) 0.017(6) 0.035(6) 0.042(6)
C75A 0.110(7) 0.096(7) 0.086(7) 0.029(6) 0.017(6) 0.026(6)
C76A 0.177(10) 0.126(9) 0.082(7) 0.025(6) 0.016(6) 0.036(7)
C77A 0.100(7) 0.097(7) 0.094(7) 0.017(6) 0.024(6) 0.037(6)
C78A 0.075(7) 0.100(7) 0.101(7) 0.026(6) 0.022(6) 0.024(5)
C79A 0.079(7) 0.067(6) 0.079(6) -0.006(5) 0.003(5) 0.013(5)
C80A 0.075(6) 0.054(6) 0.070(6) -0.007(5) 0.002(5) 0.010(4)
C81A 0.071(6) 0.069(6) 0.063(6) 0.003(5) 0.001(5) 0.008(5)
C82A 0.069(6) 0.078(7) 0.066(6) 0.000(5) 0.003(5) 0.008(5)
C83A 0.063(6) 0.068(6) 0.071(6) -0.005(5) -0.020(5) 0.018(5)
C84A 0.075(6) 0.065(6) 0.080(6) 0.004(5) 0.016(5) 0.029(5)
C85A 0.068(6) 0.063(6) 0.076(6) 0.002(5) -0.014(5) 0.015(5)
C86A 0.069(6) 0.081(7) 0.079(6) -0.004(5) 0.003(5) 0.014(5)
C87A 0.069(6) 0.068(6) 0.080(6) 0.000(5) -0.003(5) 0.015(5)
C88A 0.077(6) 0.075(6) 0.068(6) 0.006(5) 0.003(5) 0.022(5)
C89A 0.067(6) 0.068(6) 0.073(6) -0.005(5) -0.004(5) 0.003(5)
C90A 0.082(7) 0.077(7) 0.080(6) -0.013(5) -0.004(5) 0.016(5)
C91A 0.065(6) 0.092(7) 0.082(6) -0.005(5) 0.005(5) 0.003(5)
C92A 0.116(7) 0.098(7) 0.064(6) -0.003(5) -0.003(5) 0.008(5)
O1B 0.088(4) 0.108(5) 0.070(4) -0.004(4) 0.011(3) -0.002(4)
O2B 0.149(6) 0.157(6) 0.055(4) 0.005(4) 0.003(4) -0.058(5)
O3B 0.087(5) 0.172(6) 0.069(4) -0.024(4) 0.017(4) -0.008(4)
O4B 0.098(5) 0.135(6) 0.129(6) 0.027(5) 0.001(4) 0.017(4)
C1B 0.118(10) 0.094(10) 0.110(9) 0.003(7) 0.038(8) 0.019(8)
C2B 0.065(8) 0.108(10) 0.108(8) -0.012(7) 0.006(6) 0.007(7)
C16B 0.058(7) 0.109(9) 0.153(9) 0.026(8) 0.013(6) 0.028(7)
C17B 0.077(8) 0.172(13) 0.171(11) 0.035(9) 0.017(7) 0.024(8)
C18B 0.118(11) 0.140(12) 0.176(11) 0.049(10) 0.010(9) 0.056(9)
C19B 0.128(11) 0.118(9) 0.145(11) -0.005(8) 0.033(8) 0.016(10)
C4B 0.079(8) 0.167(10) 0.081(8) 0.003(7) 0.012(6) -0.029(7)
C5B 0.096(9) 0.142(10) 0.078(8) 0.014(7) -0.002(7) -0.045(7)
C6B 0.108(9) 0.111(8) 0.068(7) -0.014(6) 0.020(6) -0.050(7)
C20B 0.089(8) 0.123(8) 0.083(8) -0.007(6) 0.005(6) -0.016(6)
C21B 0.098(8) 0.181(10) 0.073(6) 0.007(6) 0.008(7) 0.019(7)
C22B 0.072(7) 0.237(12) 0.068(7) 0.020(7) 0.024(5) -0.010(7)
C8B 0.144(12) 0.156(12) 0.062(7) 0.017(7) 0.004(8) 0.054(10)
C9B 0.077(9) 0.219(15) 0.059(7) 0.019(8) -0.001(6) 0.064(9)
C10B 0.083(10) 0.36(2) 0.105(11) 0.117(15) 0.000(8) 0.013(15)
C23B 0.085(9) 0.43(3) 0.113(10) 0.091(13) 0.071(8) 0.063(11)
C24B 0.31(2) 0.47(3) 0.118(11) 0.100(16) 0.120(14) 0.27(2)
C25B 0.265(17) 0.326(16) 0.070(8) 0.028(9) 0.065(9) 0.239(15)
C12B 0.127(10) 0.123(9) 0.092(8) -0.037(7) -0.021(8) 0.013(7)
C13B 0.088(8) 0.121(9) 0.108(9) -0.042(8) -0.046(8) 0.033(7)
C14B 0.090(9) 0.127(9) 0.106(9) -0.012(7) -0.021(7) -0.005(7)
C26B 0.122(10) 0.160(10) 0.125(11) -0.031(9) -0.040(8) 0.057(8)
C27B 0.163(12) 0.211(12) 0.104(8) -0.013(8) -0.063(9) 0.090(9)
C28B 0.185(12) 0.176(11) 0.078(8) -0.039(7) -0.020(8) 0.077(9)
C3B 0.126(9) 0.137(9) 0.094(7) 0.003(6) 0.048(7) -0.028(7)
C7B 0.056(7) 0.324(19) 0.086(8) 0.098(11) -0.001(6) -0.014(10)
C11B 0.152(11) 0.125(9) 0.098(8) -0.022(7) -0.019(7) 0.064(8)
C15B 0.065(7) 0.125(9) 0.146(9) -0.035(7) -0.010(6) -0.010(6)
C29B 0.120(8) 0.131(9) 0.086(7) -0.007(7) 0.048(6) -0.044(6)
C30B 0.089(7) 0.094(7) 0.066(6) 0.003(6) 0.004(5) 0.015(5)
C31B 0.077(7) 0.101(8) 0.095(7) -0.007(6) 0.035(6) -0.008(5)
C32B 0.153(10) 0.095(8) 0.092(8) 0.021(7) -0.002(7) -0.002(6)
C33B 0.059(6) 0.112(8) 0.073(6) -0.023(6) 0.012(5) 0.001(5)
C34B 0.251(13) 0.073(8) 0.069(7) 0.029(6) 0.004(8) 0.012(7)
C35B 0.056(6) 0.125(9) 0.066(6) 0.009(6) 0.018(5) 0.003(5)
C36B 0.245(13) 0.079(8) 0.054(7) 0.004(6) -0.003(7) 0.041(7)
C37B 0.064(6) 0.101(8) 0.084(7) -0.021(6) 0.022(5) -0.013(5)
C38B 0.215(12) 0.078(8) 0.063(7) 0.002(6) -0.006(7) 0.021(7)
C39B 0.069(6) 0.118(9) 0.087(7) -0.004(7) 0.021(5) -0.012(6)
C40B 0.191(11) 0.088(8) 0.061(7) 0.014(6) -0.011(7) 0.037(7)
C41B 0.087(7) 0.146(10) 0.074(7) -0.009(7) 0.042(6) -0.037(6)
C42B 0.127(8) 0.101(8) 0.060(6) 0.011(6) -0.002(6) 0.040(6)
C43B 0.184(11) 0.184(12) 0.083(8) -0.019(8) 0.059(8) -0.086(9)
C44B 0.117(8) 0.105(8) 0.088(7) 0.010(6) 0.021(6) 0.039(6)
C45B 0.147(10) 0.131(10) 0.065(7) -0.004(6) -0.019(6) -0.037(7)
C46B 0.085(7) 0.100(7) 0.065(6) 0.001(5) 0.001(5) -0.010(5)
C47B 0.101(8) 0.104(7) 0.066(6) 0.003(5) 0.001(6) -0.021(6)
C48B 0.083(7) 0.087(7) 0.063(6) 0.002(5) -0.008(5) 0.002(5)
C49B 0.079(7) 0.099(7) 0.069(6) 0.008(5) -0.001(5) 0.001(5)
C50B 0.073(6) 0.075(6) 0.063(6) -0.005(5) -0.012(5) 0.014(5)
C51B 0.099(8) 0.101(7) 0.069(6) 0.004(6) 0.014(6) 0.004(6)
C52B 0.079(7) 0.074(6) 0.068(6) -0.001(5) 0.006(5) 0.007(5)
C53B 0.094(7) 0.088(7) 0.057(6) 0.002(5) -0.001(5) 0.002(5)
C54B 0.079(7) 0.084(7) 0.076(6) -0.001(5) 0.018(5) 0.005(5)
C55B 0.082(7) 0.082(7) 0.077(6) -0.006(5) 0.010(5) 0.008(5)
C56B 0.078(7) 0.070(6) 0.068(6) -0.008(5) 0.009(5) -0.002(5)
C57B 0.092(7) 0.083(7) 0.079(7) -0.002(5) 0.003(6) 0.006(5)
C58B 0.085(7) 0.101(7) 0.067(6) 0.001(5) 0.014(5) 0.006(5)
C59B 0.091(7) 0.108(8) 0.095(7) 0.001(6) 0.012(6) 0.006(6)
C60B 0.112(8) 0.127(8) 0.079(7) 0.015(6) -0.002(6) -0.009(6)
C61B 0.151(11) 0.296(17) 0.057(7) -0.014(9) 0.038(7) -0.100(10)
C62B 0.112(8) 0.131(10) 0.083(8) 0.003(7) -0.002(6) 0.027(7)
C63B 0.105(8) 0.145(10) 0.074(7) -0.031(7) 0.033(6) -0.048(7)
C64B 0.200(12) 0.102(9) 0.088(8) 0.016(7) -0.056(8) -0.002(8)
C65B 0.087(7) 0.141(10) 0.081(7) -0.032(7) 0.034(6) -0.029(7)
C66B 0.223(13) 0.102(10) 0.083(8) 0.009(7) -0.067(8) -0.036(8)
C67B 0.075(7) 0.124(9) 0.093(8) -0.016(7) 0.045(6) -0.002(6)
C68B 0.263(15) 0.103(10) 0.072(8) 0.006(7) -0.080(8) -0.037(8)
C69B 0.087(7) 0.112(9) 0.137(10) -0.040(8) 0.072(7) -0.026(6)
C70B 0.203(13) 0.076(8) 0.117(9) 0.011(7) -0.083(9) -0.054(7)
C71B 0.072(7) 0.133(10) 0.121(9) -0.066(8) 0.055(7) -0.018(7)
C72B 0.155(11) 0.088(8) 0.115(9) 0.034(7) -0.056(8) -0.046(7)
C73B 0.093(8) 0.157(11) 0.088(8) -0.033(8) 0.049(7) -0.022(7)
C74B 0.186(12) 0.101(9) 0.080(8) 0.036(7) -0.061(8) -0.028(7)
C75B 0.116(9) 0.148(10) 0.091(8) -0.048(7) 0.038(7) -0.047(7)
C76B 0.138(9) 0.124(9) 0.100(8) 0.035(7) -0.027(7) -0.013(7)
C77B 0.112(10) 0.132(10) 0.173(11) 0.006(9) -0.020(8) 0.044(8)
C78B 0.135(10) 0.186(11) 0.079(8) 0.038(7) 0.008(7) 0.063(8)
C79B 0.113(8) 0.094(8) 0.070(7) -0.031(6) -0.008(6) 0.014(6)
C80B 0.101(8) 0.089(7) 0.088(7) -0.002(6) -0.001(6) 0.018(6)
C81B 0.101(8) 0.100(8) 0.079(7) -0.026(6) -0.006(6) 0.023(6)
C82B 0.109(8) 0.081(7) 0.087(7) 0.000(6) -0.009(6) 0.018(6)
C83B 0.110(8) 0.115(8) 0.071(7) -0.007(6) 0.011(6) 0.045(7)
C84B 0.095(8) 0.065(7) 0.100(8) 0.005(6) -0.008(6) 0.017(5)
C85B 0.100(8) 0.090(8) 0.087(7) -0.002(6) 0.003(6) 0.021(6)
C86B 0.079(7) 0.069(7) 0.106(8) -0.004(6) -0.004(6) 0.023(5)
C87B 0.099(8) 0.101(8) 0.081(7) -0.012(6) 0.006(6) 0.041(6)
C88B 0.088(7) 0.074(7) 0.096(7) -0.001(6) -0.013(6) 0.022(5)
C89B 0.081(7) 0.101(8) 0.102(8) -0.008(6) 0.019(6) 0.027(6)
C90B 0.088(7) 0.075(7) 0.094(7) 0.018(6) 0.011(6) 0.028(5)
C91B 0.115(9) 0.182(11) 0.069(7) 0.012(7) -0.006(6) 0.058(8)
C92B 0.133(10) 0.120(9) 0.185(11) -0.036(8) 0.023(8) 0.026(7)

loop_
_atom_type_symbol
_atom_type_description
_atom_type_scat_dispersion_real
_atom_type_scat_dispersion_imag
_atom_type_scat_source
C C 0.0181 0.0091 'International Tables Vol C Tables 4.2.6.8 and 6.1.1.4'
H H 0.0000 0.0000 'International Tables Vol C Tables 4.2.6.8 and 6.1.1.4'
O O 0.0492 0.0322 'International Tables Vol C Tables 4.2.6.8 and 6.1.1.4'

loop_
_geom_angle_atom_site_label_1
_geom_angle_atom_site_label_2
_geom_angle_atom_site_label_3
_geom_angle
C2A O1A C29A 114.8(6)
C5A O2A C45A 114.1(6)
C9A O3A C61A 114.9(5)
C13A O4A C77A 111.4(5)
C2A C1A C19A 120.0
C2A C1A C3A 118.4(7)
C19A C1A C3A 120.7(7)
O1A C2A C16A 117.9(8)
O1A C2A C1A 122.1(7)
C16A C2A C1A 120.0
C2A C16A C17A 120.0
C2A C16A C15A 117.6(7)
C17A C16A C15A 121.6(7)
C18A C17A C16A 120.0
C18A C17A H17A 120.0
C16A C17A H17A 120.0
C19A C18A C17A 120.0
C19A C18A H18A 120.0
C17A C18A H18A 120.0
C18A C19A C1A 120.0
C18A C19A H19A 120.0
C1A C19A H19A 120.0
C22A C4A C5A 120.0
C22A C4A C7A 116.4(7)
C5A C4A C7A 123.5(7)
O2A C5A C6A 120.5(8)
O2A C5A C4A 119.5(8)
C6A C5A C4A 120.0
C20A C6A C5A 120.0
C20A C6A C3A 119.3(7)
C5A C6A C3A 120.5(7)
C21A C20A C6A 120.0
C21A C20A H20A 120.0
C6A C20A H20A 120.0
C20A C21A C22A 120.0
C20A C21A H21A 120.0
C22A C21A H21A 120.0
C21A C22A C4A 120.0
C21A C22A H22A 120.0
C4A C22A H22A 120.0
C25A C8A C9A 120.0
C25A C8A C7A 121.1(8)
C9A C8A C7A 117.6(8)
C10A C9A C8A 120.0
C10A C9A O3A 117.2(7)
C8A C9A O3A 122.8(7)
C23A C10A C9A 120.0
C23A C10A C11A 118.8(7)
C9A C10A C11A 120.2(8)
C10A C23A C24A 120.0
C10A C23A H23A 120.0
C24A C23A H23A 120.0
C25A C24A C23A 120.0
C25A C24A H24A 120.0
C23A C24A H24A 120.0
C24A C25A C8A 120.0
C24A C25A H25A 120.0
C8A C25A H25A 120.0
C13A C12A C28A 120.0
C13A C12A C11A 122.2(6)
C28A C12A C11A 117.5(6)
O4A C13A C12A 119.2(6)
O4A C13A C14A 120.8(6)
C12A C13A C14A 120.0
C13A C14A C26A 120.0
C13A C14A C15A 120.2(6)
C26A C14A C15A 119.1(6)
C27A C26A C14A 120.0
C27A C26A H26A 120.0
C14A C26A H26A 120.0
C26A C27A C28A 120.0
C26A C27A H27A 120.0
C28A C27A H27A 120.0
C12A C28A C27A 120.0
C12A C28A H28A 120.0
C27A C28A H28A 120.0
C1A C3A C6A 110.6(6)
C1A C3A H3AA 109.5
C6A C3A H3AA 109.5
C1A C3A H3AB 109.5
C6A C3A H3AB 109.5
H3AA C3A H3AB 108.1
C4A C7A C8A 111.8(6)
C4A C7A H7AA 109.3
C8A C7A H7AA 109.3
C4A C7A H7AB 109.3
C8A C7A H7AB 109.3
H7AA C7A H7AB 107.9
C10A C11A C12A 111.0(5)
C10A C11A H11A 109.4
C12A C11A H11A 109.4
C10A C11A H11B 109.4
C12A C11A H11B 109.4
H11A C11A H11B 108.0
C16A C15A C14A 111.6(6)
C16A C15A H15A 109.3
C14A C15A H15A 109.3
C16A C15A H15B 109.3
C14A C15A H15B 109.3
H15A C15A H15B 108.0
O1A C29A C30A 109.5(6)
O1A C29A H29A 109.8
C30A C29A H29A 109.8
O1A C29A H29B 109.8
C30A C29A H29B 109.8
H29A C29A H29B 108.2
C29A C30A C31A 112.9(6)
C29A C30A H30A 109.0
C31A C30A H30A 109.0
C29A C30A H30B 109.0
C31A C30A H30B 109.0
H30A C30A H30B 107.8
C32A C31A C30A 116.2(6)
C32A C31A H31A 108.2
C30A C31A H31A 108.2
C32A C31A H31B 108.2
C30A C31A H31B 108.2
H31A C31A H31B 107.4
C33A C32A C31A 115.4(6)
C33A C32A H32A 108.4
C31A C32A H32A 108.4
C33A C32A H32B 108.4
C31A C32A H32B 108.4
H32A C32A H32B 107.5
C34A C33A C32A 113.8(6)
C34A C33A H33A 108.8
C32A C33A H33A 108.8
C34A C33A H33B 108.8
C32A C33A H33B 108.8
H33A C33A H33B 107.7
C35A C34A C33A 113.4(6)
C35A C34A H34A 108.9
C33A C34A H34A 108.9
C35A C34A H34B 108.9
C33A C34A H34B 108.9
H34A C34A H34B 107.7
C34A C35A C36A 112.6(6)
C34A C35A H35A 109.1
C36A C35A H35A 109.1
C34A C35A H35B 109.1
C36A C35A H35B 109.1
H35A C35A H35B 107.8
C35A C36A C37A 114.8(6)
C35A C36A H36A 108.6
C37A C36A H36A 108.6
C35A C36A H36B 108.6
C37A C36A H36B 108.6
H36A C36A H36B 107.5
C38A C37A C36A 116.6(6)
C38A C37A H37A 108.1
C36A C37A H37A 108.1
C38A C37A H37B 108.1
C36A C37A H37B 108.1
H37A C37A H37B 107.3
C37A C38A C39A 116.2(6)
C37A C38A H38A 108.2
C39A C38A H38A 108.2
C37A C38A H38B 108.2
C39A C38A H38B 108.2
H38A C38A H38B 107.4
C40A C39A C38A 114.3(6)
C40A C39A H39A 108.7
C38A C39A H39A 108.7
C40A C39A H39B 108.7
C38A C39A H39B 108.7
H39A C39A H39B 107.6
C41A C40A C39A 113.4(6)
C41A C40A H40A 108.9
C39A C40A H40A 108.9
C41A C40A H40B 108.9
C39A C40A H40B 108.9
H40A C40A H40B 107.7
C40A C41A C42A 115.1(7)
C40A C41A H41A 108.5
C42A C41A H41A 108.5
C40A C41A H41B 108.5
C42A C41A H41B 108.5
H41A C41A H41B 107.5
C41A C42A C43A 116.0(6)
C41A C42A H42A 108.3
C43A C42A H42A 108.3
C41A C42A H42B 108.3
C43A C42A H42B 108.3
H42A C42A H42B 107.4
C42A C43A C44A 116.3(7)
C42A C43A H43A 108.2
C44A C43A H43A 108.2
C42A C43A H43B 108.2
C44A C43A H43B 108.2
H43A C43A H43B 107.4
C43A C44A H44A 109.5
C43A C44A H44B 109.5
H44A C44A H44B 109.5
C43A C44A H44C 109.5
H44A C44A H44C 109.5
H44B C44A H44C 109.5
O2A C45A C46A 106.0(7)
O2A C45A H45A 110.5
C46A C45A H45A 110.5
O2A C45A H45B 110.5
C46A C45A H45B 110.5
H45A C45A H45B 108.7
C47A C46A C45A 119.8(11)
C47A C46A H46A 107.4
C45A C46A H46A 107.4
C47A C46A H46B 107.4
C45A C46A H46B 107.4
H46A C46A H46B 106.9
C46A C47A C48A 119.7(10)
C46A C47A H47A 107.4
C48A C47A H47A 107.4
C46A C47A H47B 107.4
C48A C47A H47B 107.4
H47A C47A H47B 106.9
C47A C48A C49A 119.7(10)
C47A C48A H48A 107.4
C49A C48A H48A 107.4
C47A C48A H48B 107.4
C49A C48A H48B 107.4
H48A C48A H48B 106.9
C50A C49A C48A 118.8(10)
C50A C49A H49A 107.6
C48A C49A H49A 107.6
C50A C49A H49B 107.6
C48A C49A H49B 107.6
H49A C49A H49B 107.1
C51A C50A C49A 119.8(10)
C51A C50A H50A 107.4
C49A C50A H50A 107.4
C51A C50A H50B 107.4
C49A C50A H50B 107.4
H50A C50A H50B 106.9
C50A C51A C52A 118.7(10)
C50A C51A H51A 107.6
C52A C51A H51A 107.6
C50A C51A H51B 107.6
C52A C51A H51B 107.6
H51A C51A H51B 107.1
C51A C52A C53A 118.3(10)
C51A C52A H52A 107.7
C53A C52A H52A 107.7
C51A C52A H52B 107.7
C53A C52A H52B 107.7
H52A C52A H52B 107.1
C52A C53A C54A 117.9(10)
C52A C53A H53A 107.8
C54A C53A H53A 107.8
C52A C53A H53B 107.8
C54A C53A H53B 107.8
H53A C53A H53B 107.2
C55A C54A C53A 118.4(10)
C55A C54A H54A 107.7
C53A C54A H54A 107.7
C55A C54A H54B 107.7
C53A C54A H54B 107.7
H54A C54A H54B 107.1
C54A C55A C56A 119.9(10)
C54A C55A H55A 107.3
C56A C55A H55A 107.3
C54A C55A H55B 107.3
C56A C55A H55B 107.3
H55A C55A H55B 106.9
C57A C56A C55A 120.1(10)
C57A C56A H56A 107.3
C55A C56A H56A 107.3
C57A C56A H56B 107.3
C55A C56A H56B 107.3
H56A C56A H56B 106.9
C56A C57A C58A 119.6(10)
C56A C57A H57A 107.4
C58A C57A H57A 107.4
C56A C57A H57B 107.4
C58A C57A H57B 107.4
H57A C57A H57B 106.9
C59A C58A C57A 116.5(10)
C59A C58A H58A 108.2
C57A C58A H58A 108.2
C59A C58A H58B 108.2
C57A C58A H58B 108.2
H58A C58A H58B 107.3
C58A C59A C60A 115.1(10)
C58A C59A H59A 108.5
C60A C59A H59A 108.5
C58A C59A H59B 108.5
C60A C59A H59B 108.5
H59A C59A H59B 107.5
C59A C60A H60A 109.5
C59A C60A H60B 109.5
H60A C60A H60B 109.5
C59A C60A H60C 109.5
H60A C60A H60C 109.5
H60B C60A H60C 109.5
O3A C61A C62A 113.7(6)
O3A C61A H61A 108.8
C62A C61A H61A 108.8
O3A C61A H61B 108.8
C62A C61A H61B 108.8
H61A C61A H61B 107.7
C63A C62A C61A 109.4(6)
C63A C62A H62A 109.8
C61A C62A H62A 109.8
C63A C62A H62B 109.8
C61A C62A H62B 109.8
H62A C62A H62B 108.2
C64A C63A C62A 112.5(6)
C64A C63A H63A 109.1
C62A C63A H63A 109.1
C64A C63A H63B 109.1
C62A C63A H63B 109.1
H63A C63A H63B 107.8
C63A C64A C65A 111.2(6)
C63A C64A H64A 109.4
C65A C64A H64A 109.4
C63A C64A H64B 109.4
C65A C64A H64B 109.4
H64A C64A H64B 108.0
C64A C65A C66A 113.6(6)
C64A C65A H65A 108.8
C66A C65A H65A 108.8
C64A C65A H65B 108.8
C66A C65A H65B 108.8
H65A C65A H65B 107.7
C67A C66A C65A 114.5(6)
C67A C66A H66A 108.6
C65A C66A H66A 108.6
C67A C66A H66B 108.6
C65A C66A H66B 108.6
H66A C66A H66B 107.6
C68A C67A C66A 113.5(6)
C68A C67A H67A 108.9
C66A C67A H67A 108.9
C68A C67A H67B 108.9
C66A C67A H67B 108.9
H67A C67A H67B 107.7
C67A C68A C69A 114.4(6)
C67A C68A H68A 108.7
C69A C68A H68A 108.7
C67A C68A H68B 108.7
C69A C68A H68B 108.7
H68A C68A H68B 107.6
C70A C69A C68A 114.8(6)
C70A C69A H69A 108.6
C68A C69A H69A 108.6
C70A C69A H69B 108.6
C68A C69A H69B 108.6
H69A C69A H69B 107.5
C71A C70A C69A 115.0(6)
C71A C70A H70A 108.5
C69A C70A H70A 108.5
C71A C70A H70B 108.5
C69A C70A H70B 108.5
H70A C70A H70B 107.5
C72A C71A C70A 114.1(6)
C72A C71A H71A 108.7
C70A C71A H71A 108.7
C72A C71A H71B 108.7
C70A C71A H71B 108.7
H71A C71A H71B 107.6
C73A C72A C71A 114.7(6)
C73A C72A H72A 108.6
C71A C72A H72A 108.6
C73A C72A H72B 108.6
C71A C72A H72B 108.6
H72A C72A H72B 107.6
C74A C73A C72A 113.4(6)
C74A C73A H73A 108.9
C72A C73A H73A 108.9
C74A C73A H73B 108.9
C72A C73A H73B 108.9
H73A C73A H73B 107.7
C73A C74A C75A 114.3(6)
C73A C74A H74A 108.7
C75A C74A H74A 108.7
C73A C74A H74B 108.7
C75A C74A H74B 108.7
H74A C74A H74B 107.6
C74A C75A C76A 112.0(6)
C74A C75A H75A 109.2
C76A C75A H75A 109.2
C74A C75A H75B 109.2
C76A C75A H75B 109.2
H75A C75A H75B 107.9
C75A C76A H76A 109.5
C75A C76A H76B 109.5
H76A C76A H76B 109.5
C75A C76A H76C 109.5
H76A C76A H76C 109.5
H76B C76A H76C 109.5
O4A C77A C78A 109.0(6)
O4A C77A H77A 109.9
C78A C77A H77A 109.9
O4A C77A H77B 109.9
C78A C77A H77B 109.9
H77A C77A H77B 108.3
C77A C78A C79A 115.6(7)
C77A C78A H78A 108.4
C79A C78A H78A 108.4
C77A C78A H78B 108.4
C79A C78A H78B 108.4
H78A C78A H78B 107.4
C80A C79A C78A 113.2(6)
C80A C79A H79A 108.9
C78A C79A H79A 108.9
C80A C79A H79B 108.9
C78A C79A H79B 108.9
H79A C79A H79B 107.8
C79A C80A C81A 113.6(6)
C79A C80A H80A 108.9
C81A C80A H80A 108.9
C79A C80A H80B 108.9
C81A C80A H80B 108.9
H80A C80A H80B 107.7
C82A C81A C80A 111.8(6)
C82A C81A H81A 109.3
C80A C81A H81A 109.3
C82A C81A H81B 109.2
C80A C81A H81B 109.3
H81A C81A H81B 107.9
C83A C82A C81A 113.4(6)
C83A C82A H82A 108.9
C81A C82A H82A 108.9
C83A C82A H82B 108.9
C81A C82A H82B 108.9
H82A C82A H82B 107.7
C82A C83A C84A 113.8(6)
C82A C83A H83A 108.8
C84A C83A H83A 108.8
C82A C83A H83B 108.8
C84A C83A H83B 108.8
H83A C83A H83B 107.7
C83A C84A C85A 114.0(6)
C83A C84A H84A 108.8
C85A C84A H84A 108.8
C83A C84A H84B 108.8
C85A C84A H84B 108.8
H84A C84A H84B 107.6
C86A C85A C84A 115.2(6)
C86A C85A H85A 108.5
C84A C85A H85A 108.5
C86A C85A H85B 108.5
C84A C85A H85B 108.5
H85A C85A H85B 107.5
C87A C86A C85A 113.5(6)
C87A C86A H86A 108.9
C85A C86A H86A 108.9
C87A C86A H86B 108.9
C85A C86A H86B 108.9
H86A C86A H86B 107.7
C86A C87A C88A 113.2(6)
C86A C87A H87A 108.9
C88A C87A H87A 108.9
C86A C87A H87B 108.9
C88A C87A H87B 108.9
H87A C87A H87B 107.8
C87A C88A C89A 112.3(6)
C87A C88A H88A 109.1
C89A C88A H88A 109.1
C87A C88A H88B 109.1
C89A C88A H88B 109.1
H88A C88A H88B 107.9
C88A C89A C90A 115.6(6)
C88A C89A H89A 108.4
C90A C89A H89A 108.4
C88A C89A H89B 108.4
C90A C89A H89B 108.4
H89A C89A H89B 107.4
C91A C90A C89A 114.1(7)
C91A C90A H90A 108.7
C89A C90A H90A 108.7
C91A C90A H90B 108.7
C89A C90A H90B 108.7
H90A C90A H90B 107.6
C90A C91A C92A 114.6(6)
C90A C91A H91A 108.6
C92A C91A H91A 108.6
C90A C91A H91B 108.6
C92A C91A H91B 108.6
H91A C91A H91B 107.6
C91A C92A H92A 109.5
C91A C92A H92B 109.5
H92A C92A H92B 109.5
C91A C92A H92C 109.5
H92A C92A H92C 109.5
H92B C92A H92C 109.5
C2B O1B C29B 114.0(6)
C5B O2B C45B 113.9(6)
C9B O3B C61B 115.9(7)
C13B O4B C77B 120.2(7)
C19B C1B C2B 120.0
C19B C1B C3B 122.3(9)
C2B C1B C3B 116.6(9)
O1B C2B C16B 117.5(9)
O1B C2B C1B 122.5(9)
C16B C2B C1B 120.0
C2B C16B C17B 120.0
C2B C16B C15B 118.4(8)
C17B C16B C15B 121.0(8)
C18B C17B C16B 120.0
C18B C17B H17B 120.0
C16B C17B H17B 120.0
C17B C18B C19B 120.0
C17B C18B H18B 120.0
C19B C18B H18B 120.0
C18B C19B C1B 120.0
C18B C19B H19B 120.0
C1B C19B H19B 120.0
C5B C4B C22B 120.0
C5B C4B C7B 123.8(7)
C22B C4B C7B 115.9(7)
O2B C5B C4B 120.9(7)
O2B C5B C6B 119.1(7)
C4B C5B C6B 120.0
C20B C6B C5B 120.0
C20B C6B C3B 118.6(7)
C5B C6B C3B 121.4(7)
C6B C20B C21B 120.0
C6B C20B H20B 120.0
C21B C20B H20B 120.0
C22B C21B C20B 120.0
C22B C21B H21B 120.0
C20B C21B H21B 120.0
C21B C22B C4B 120.0
C21B C22B H22B 120.0
C4B C22B H22B 120.0
C25B C8B C9B 120.0
C25B C8B C11B 120.5(9)
C9B C8B C11B 119.2(9)
C10B C9B C8B 120.0
C10B C9B O3B 120.8(9)
C8B C9B O3B 119.2(9)
C23B C10B C9B 120.0
C23B C10B C7B 119.8(10)
C9B C10B C7B 118.4(10)
C10B C23B C24B 120.0
C10B C23B H23B 120.0
C24B C23B H23B 120.0
C23B C24B C25B 120.0
C23B C24B H24B 120.0
C25B C24B H24B 120.0
C8B C25B C24B 120.0
C8B C25B H25B 120.0
C24B C25B H25B 120.0
C28B C12B C13B 120.0
C28B C12B C11B 117.6(8)
C13B C12B C11B 122.2(8)
O4B C13B C14B 119.9(8)
O4B C13B C12B 120.1(8)
C14B C13B C12B 120.0
C26B C14B C13B 120.0
C26B C14B C15B 115.9(8)
C13B C14B C15B 123.7(8)
C14B C26B C27B 120.0
C14B C26B H26B 120.0
C27B C26B H26B 120.0
C28B C27B C26B 120.0
C28B C27B H27B 120.0
C26B C27B H27B 120.0
C12B C28B C27B 120.0
C12B C28B H28B 120.0
C27B C28B H28B 120.0
C1B C3B C6B 111.1(7)
C1B C3B H3BA 109.4
C6B C3B H3BA 109.4
C1B C3B H3BB 109.4
C6B C3B H3BB 109.4
H3BA C3B H3BB 108.0
C10B C7B C4B 115.0(9)
C10B C7B H7BA 108.5
C4B C7B H7BA 108.5
C10B C7B H7BB 108.5
C4B C7B H7BB 108.5
H7BA C7B H7BB 107.5
C8B C11B C12B 110.9(7)
C8B C11B H11C 109.5
C12B C11B H11C 109.5
C8B C11B H11D 109.5
C12B C11B H11D 109.5
H11C C11B H11D 108.1
C14B C15B C16B 111.9(7)
C14B C15B H15C 109.2
C16B C15B H15C 109.2
C14B C15B H15D 109.2
C16B C15B H15D 109.2
H15C C15B H15D 107.9
O1B C29B C30B 113.8(7)
O1B C29B H29C 108.8
C30B C29B H29C 108.8
O1B C29B H29D 108.8
C30B C29B H29D 108.8
H29C C29B H29D 107.7
C29B C30B C31B 116.2(7)
C29B C30B H30C 108.2
C31B C30B H30C 108.2
C29B C30B H30D 108.2
C31B C30B H30D 108.2
H30C C30B H30D 107.4
C32B C31B C30B 120.6(7)
C32B C31B H31C 107.2
C30B C31B H31C 107.2
C32B C31B H31D 107.2
C30B C31B H31D 107.2
H31C C31B H31D 106.8
C33B C32B C31B 121.7(8)
C33B C32B H32C 106.9
C31B C32B H32C 106.9
C33B C32B H32D 106.9
C31B C32B H32D 106.9
H32C C32B H32D 106.7
C34B C33B C32B 122.7(8)
C34B C33B H33C 106.7
C32B C33B H33C 106.7
C34B C33B H33D 106.7
C32B C33B H33D 106.7
H33C C33B H33D 106.6
C33B C34B C35B 122.6(8)
C33B C34B H34C 106.7
C35B C34B H34C 106.7
C33B C34B H34D 106.7
C35B C34B H34D 106.7
H34C C34B H34D 106.6
C36B C35B C34B 119.9(8)
C36B C35B H35C 107.3
C34B C35B H35C 107.3
C36B C35B H35D 107.3
C34B C35B H35D 107.3
H35C C35B H35D 106.9
C35B C36B C37B 120.6(8)
C35B C36B H36C 107.2
C37B C36B H36C 107.2
C35B C36B H36D 107.2
C37B C36B H36D 107.2
H36C C36B H36D 106.8
C36B C37B C38B 123.4(7)
C36B C37B H37C 106.5
C38B C37B H37C 106.5
C36B C37B H37D 106.5
C38B C37B H37D 106.5
H37C C37B H37D 106.5
C39B C38B C37B 123.7(8)
C39B C38B H38C 106.4
C37B C38B H38C 106.4
C39B C38B H38D 106.4
C37B C38B H38D 106.4
H38C C38B H38D 106.5
C38B C39B C40B 125.1(8)
C38B C39B H39C 106.0
C40B C39B H39C 106.0
C38B C39B H39D 106.0
C40B C39B H39D 106.0
H39C C39B H39D 106.3
C41B C40B C39B 124.5(8)
C41B C40B H40C 106.2
C39B C40B H40C 106.2
C41B C40B H40D 106.2
C39B C40B H40D 106.2
H40C C40B H40D 106.4
C40B C41B C42B 123.2(8)
C40B C41B H41C 106.5
C42B C41B H41C 106.5
C40B C41B H41D 106.5
C42B C41B H41D 106.5
H41C C41B H41D 106.5
C43B C42B C41B 123.5(8)
C43B C42B H42C 106.5
C41B C42B H42C 106.5
C43B C42B H42D 106.5
C41B C42B H42D 106.5
H42C C42B H42D 106.5
C42B C43B C44B 124.3(8)
C42B C43B H43C 106.3
C44B C43B H43C 106.3
C42B C43B H43D 106.3
C44B C43B H43D 106.3
H43C C43B H43D 106.4
C43B C44B H44D 109.5
C43B C44B H44E 109.5
H44D C44B H44E 109.5
C43B C44B H44F 109.5
H44D C44B H44F 109.5
H44E C44B H44F 109.5
O2B C45B C46B 108.1(7)
O2B C45B H45C 110.1
C46B C45B H45C 110.1
O2B C45B H45D 110.1
C46B C45B H45D 110.1
H45C C45B H45D 108.4
C45B C46B C47B 116.6(7)
C45B C46B H46C 108.2
C47B C46B H46C 108.2
C45B C46B H46D 108.2
C47B C46B H46D 108.2
H46C C46B H46D 107.3
C48B C47B C46B 114.0(7)
C48B C47B H47C 108.8
C46B C47B H47C 108.8
C48B C47B H47D 108.8
C46B C47B H47D 108.8
H47C C47B H47D 107.7
C47B C48B C49B 115.0(6)
C47B C48B H48C 108.5
C49B C48B H48C 108.5
C47B C48B H48D 108.5
C49B C48B H48D 108.5
H48C C48B H48D 107.5
C50B C49B C48B 115.7(7)
C50B C49B H49C 108.4
C48B C49B H49C 108.4
C50B C49B H49D 108.4
C48B C49B H49D 108.4
H49C C49B H49D 107.4
C51B C50B C49B 115.9(6)
C51B C50B H50C 108.3
C49B C50B H50C 108.3
C51B C50B H50D 108.3
C49B C50B H50D 108.3
H50C C50B H50D 107.4
C50B C51B C52B 113.3(7)
C50B C51B H51C 108.9
C52B C51B H51C 108.9
C50B C51B H51D 108.9
C52B C51B H51D 108.9
H51C C51B H51D 107.7
C53B C52B C51B 113.2(6)
C53B C52B H52C 108.9
C51B C52B H52C 108.9
C53B C52B H52D 108.9
C51B C52B H52D 108.9
H52C C52B H52D 107.7
C52B C53B C54B 113.9(7)
C52B C53B H53C 108.8
C54B C53B H53C 108.8
C52B C53B H53D 108.8
C54B C53B H53D 108.8
H53C C53B H53D 107.7
C55B C54B C53B 115.0(7)
C55B C54B H54C 108.5
C53B C54B H54C 108.5
C55B C54B H54D 108.5
C53B C54B H54D 108.5
H54C C54B H54D 107.5
C54B C55B C56B 115.3(7)
C54B C55B H55C 108.4
C56B C55B H55C 108.4
C54B C55B H55D 108.4
C56B C55B H55D 108.4
H55C C55B H55D 107.5
C57B C56B C55B 114.7(7)
C57B C56B H56C 108.6
C55B C56B H56C 108.6
C57B C56B H56D 108.6
C55B C56B H56D 108.6
H56C C56B H56D 107.6
C58B C57B C56B 113.0(7)
C58B C57B H57C 109.0
C56B C57B H57C 109.0
C58B C57B H57D 109.0
C56B C57B H57D 109.0
H57C C57B H57D 107.8
C59B C58B C57B 114.1(7)
C59B C58B H58C 108.7
C57B C58B H58C 108.7
C59B C58B H58D 108.7
C57B C58B H58D 108.7
H58C C58B H58D 107.6
C58B C59B C60B 115.0(7)
C58B C59B H59C 108.5
C60B C59B H59C 108.5
C58B C59B H59D 108.5
C60B C59B H59D 108.5
H59C C59B H59D 107.5
C59B C60B H60D 109.5
C59B C60B H60E 109.5
H60D C60B H60E 109.5
C59B C60B H60F 109.5
H60D C60B H60F 109.5
H60E C60B H60F 109.5
C62B C61B O3B 118.4(9)
C62B C61B H61C 107.7
O3B C61B H61C 107.7
C62B C61B H61D 107.7
O3B C61B H61D 107.7
H61C C61B H61D 107.1
C61B C62B C63B 118.7(9)
C61B C62B H62C 107.6
C63B C62B H62C 107.6
C61B C62B H62D 107.6
C63B C62B H62D 107.6
H62C C62B H62D 107.1
C64B C63B C62B 122.9(8)
C64B C63B H63C 106.6
C62B C63B H63C 106.6
C64B C63B H63D 106.6
C62B C63B H63D 106.6
H63C C63B H63D 106.6
C63B C64B C65B 128.7(9)
C63B C64B H64C 105.1
C65B C64B H64C 105.1
C63B C64B H64D 105.1
C65B C64B H64D 105.1
H64C C64B H64D 105.9
C66B C65B C64B 127.7(9)
C66B C65B H65C 105.4
C64B C65B H65C 105.4
C66B C65B H65D 105.4
C64B C65B H65D 105.4
H65C C65B H65D 106.0
C67B C66B C65B 129.7(9)
C67B C66B H66C 104.9
C65B C66B H66C 104.9
C67B C66B H66D 104.9
C65B C66B H66D 104.9
H66C C66B H66D 105.8
C68B C67B C66B 129.1(9)
C68B C67B H67C 105.0
C66B C67B H67C 105.0
C68B C67B H67D 105.0
C66B C67B H67D 105.0
H67C C67B H67D 105.9
C67B C68B C69B 129.9(9)
C67B C68B H68C 104.8
C69B C68B H68C 104.8
C67B C68B H68D 104.8
C69B C68B H68D 104.8
H68C C68B H68D 105.8
C68B C69B C70B 131.8(9)
C68B C69B H69C 104.3
C70B C69B H69C 104.3
C68B C69B H69D 104.3
C70B C69B H69D 104.3
H69C C69B H69D 105.6
C71B C70B C69B 132.2(9)
C71B C70B H70C 104.2
C69B C70B H70C 104.2
C71B C70B H70D 104.2
C69B C70B H70D 104.2
H70C C70B H70D 105.5
C70B C71B C72B 131.6(9)
C70B C71B H71C 104.3
C72B C71B H71C 104.3
C70B C71B H71D 104.3
C72B C71B H71D 104.3
H71C C71B H71D 105.6
C73B C72B C71B 129.6(9)
C73B C72B H72C 104.9
C71B C72B H72C 104.9
C73B C72B H72D 104.9
C71B C72B H72D 104.9
H72C C72B H72D 105.8
C72B C73B C74B 128.0(9)
C72B C73B H73C 105.3
C74B C73B H73C 105.3
C72B C73B H73D 105.3
C74B C73B H73D 105.3
H73C C73B H73D 106.0
C75B C74B C73B 129.0(9)
C75B C74B H74C 105.0
C73B C74B H74C 105.0
C75B C74B H74D 105.0
C73B C74B H74D 105.0
H74C C74B H74D 105.9
C74B C75B C76B 129.5(9)
C74B C75B H75C 104.9
C76B C75B H75C 104.9
C74B C75B H75D 104.9
C76B C75B H75D 104.9
H75C C75B H75D 105.8
C75B C76B H76D 109.5
C75B C76B H76E 109.5
H76D C76B H76E 109.5
C75B C76B H76F 109.5
H76D C76B H76F 109.5
H76E C76B H76F 109.5
O4B C77B C78B 103.6(8)
O4B C77B H77C 111.0
C78B C77B H77C 111.0
O4B C77B H77D 111.0
C78B C77B H77D 111.0
H77C C77B H77D 109.0
C79B C78B C77B 117.6(9)
C79B C78B H78C 107.9
C77B C78B H78C 107.9
C79B C78B H78D 107.9
C77B C78B H78D 107.9
H78C C78B H78D 107.2
C78B C79B C80B 116.0(8)
C78B C79B H79C 108.3
C80B C79B H79C 108.3
C78B C79B H79D 108.3
C80B C79B H79D 108.3
H79C C79B H79D 107.4
C81B C80B C79B 116.6(8)
C81B C80B H80C 108.1
C79B C80B H80C 108.1
C81B C80B H80D 108.1
C79B C80B H80D 108.1
H80C C80B H80D 107.3
C80B C81B C82B 116.7(8)
C80B C81B H81C 108.1
C82B C81B H81C 108.1
C80B C81B H81D 108.1
C82B C81B H81D 108.1
H81C C81B H81D 107.3
C81B C82B C83B 115.9(8)
C81B C82B H82C 108.3
C83B C82B H82C 108.3
C81B C82B H82D 108.3
C83B C82B H82D 108.3
H82C C82B H82D 107.4
C82B C83B C84B 116.8(8)
C82B C83B H83C 108.1
C84B C83B H83C 108.1
C82B C83B H83D 108.1
C84B C83B H83D 108.1
H83C C83B H83D 107.3
C83B C84B C85B 116.1(7)
C83B C84B H84C 108.3
C85B C84B H84C 108.3
C83B C84B H84D 108.3
C85B C84B H84D 108.3
H84C C84B H84D 107.4
C86B C85B C84B 115.7(8)
C86B C85B H85C 108.4
C84B C85B H85C 108.4
C86B C85B H85D 108.4
C84B C85B H85D 108.4
H85C C85B H85D 107.4
C87B C86B C85B 114.4(7)
C87B C86B H86C 108.7
C85B C86B H86C 108.7
C87B C86B H86D 108.7
C85B C86B H86D 108.7
H86C C86B H86D 107.6
C86B C87B C88B 114.9(8)
C86B C87B H87C 108.5
C88B C87B H87C 108.5
C86B C87B H87D 108.5
C88B C87B H87D 108.5
H87C C87B H87D 107.5
C89B C88B C87B 115.5(7)
C89B C88B H88C 108.4
C87B C88B H88C 108.4
C89B C88B H88D 108.4
C87B C88B H88D 108.4
H88C C88B H88D 107.5
C90B C89B C88B 115.3(7)
C90B C89B H89C 108.5
C88B C89B H89C 108.5
C90B C89B H89D 108.5
C88B C89B H89D 108.5
H89C C89B H89D 107.5
C89B C90B C91B 111.2(7)
C89B C90B H90C 109.4
C91B C90B H90C 109.4
C89B C90B H90D 109.4
C91B C90B H90D 109.4
H90C C90B H90D 108.0
C92B C91B C90B 110.6(9)
C92B C91B H91C 109.5
C90B C91B H91C 109.5
C92B C91B H91D 109.5
C90B C91B H91D 109.5
H91C C91B H91D 108.1
C91B C92B H92D 109.5
C91B C92B H92E 109.5
H92D C92B H92E 109.5
C91B C92B H92F 109.5
H92D C92B H92F 109.5
H92E C92B H92F 109.5

loop_
_geom_bond_atom_site_label_1
_geom_bond_atom_site_label_2
_geom_bond_distance
_geom_bond_site_symmetry_2
O1A C2A 1.369(6) .
O1A C29A 1.415(7) .
O2A C5A 1.374(6) .
O2A C45A 1.461(7) .
O3A C9A 1.386(7) .
O3A C61A 1.438(7) .
O4A C13A 1.371(6) .
O4A C77A 1.434(7) .
C1A C2A 1.397 .
C1A C19A 1.397 .
C1A C3A 1.527(8) .
C2A C16A 1.397 .
C16A C17A 1.397 .
C16A C15A 1.485(8) .
C17A C18A 1.397 .
C17A H17A 0.9500 .
C18A C19A 1.397 .
C18A H18A 0.9500 .
C19A H19A 0.9500 .
C4A C22A 1.396 .
C4A C5A 1.396 .
C4A C7A 1.519(8) .
C5A C6A 1.396 .
C6A C20A 1.396 .
C6A C3A 1.591(9) .
C20A C21A 1.396 .
C20A H20A 0.9500 .
C21A C22A 1.396 .
C21A H21A 0.9500 .
C22A H22A 0.9500 .
C8A C25A 1.386 .
C8A C9A 1.387 .
C8A C7A 1.522(8) .
C9A C10A 1.386 .
C10A C23A 1.386 .
C10A C11A 1.543(8) .
C23A C24A 1.386 .
C23A H23A 0.9500 .
C24A C25A 1.386 .
C24A H24A 0.9500 .
C25A H25A 0.9500 .
C12A C13A 1.385 .
C12A C28A 1.385 .
C12A C11A 1.569(8) .
C13A C14A 1.386 .
C14A C26A 1.386 .
C14A C15A 1.496(8) .
C26A C27A 1.385 .
C26A H26A 0.9500 .
C27A C28A 1.386 .
C27A H27A 0.9500 .
C28A H28A 0.9500 .
C3A H3AA 0.9900 .
C3A H3AB 0.9900 .
C7A H7AA 0.9900 .
C7A H7AB 0.9900 .
C11A H11A 0.9900 .
C11A H11B 0.9900 .
C15A H15A 0.9900 .
C15A H15B 0.9900 .
C29A C30A 1.474(7) .
C29A H29A 0.9900 .
C29A H29B 0.9900 .
C30A C31A 1.538(8) .
C30A H30A 0.9900 .
C30A H30B 0.9900 .
C31A C32A 1.519(8) .
C31A H31A 0.9900 .
C31A H31B 0.9900 .
C32A C33A 1.511(8) .
C32A H32A 0.9900 .
C32A H32B 0.9900 .
C33A C34A 1.501(7) .
C33A H33A 0.9900 .
C33A H33B 0.9900 .
C34A C35A 1.500(7) .
C34A H34A 0.9900 .
C34A H34B 0.9900 .
C35A C36A 1.511(7) .
C35A H35A 0.9900 .
C35A H35B 0.9900 .
C36A C37A 1.521(8) .
C36A H36A 0.9900 .
C36A H36B 0.9900 .
C37A C38A 1.495(7) .
C37A H37A 0.9900 .
C37A H37B 0.9900 .
C38A C39A 1.514(8) .
C38A H38A 0.9900 .
C38A H38B 0.9900 .
C39A C40A 1.502(7) .
C39A H39A 0.9900 .
C39A H39B 0.9900 .
C40A C41A 1.497(8) .
C40A H40A 0.9900 .
C40A H40B 0.9900 .
C41A C42A 1.531(8) .
C41A H41A 0.9900 .
C41A H41B 0.9900 .
C42A C43A 1.544(8) .
C42A H42A 0.9900 .
C42A H42B 0.9900 .
C43A C44A 1.554(8) .
C43A H43A 0.9900 .
C43A H43B 0.9900 .
C44A H44A 0.9800 .
C44A H44B 0.9800 .
C44A H44C 0.9800 .
C45A C46A 1.511(10) .
C45A H45A 0.9900 .
C45A H45B 0.9900 .
C46A C47A 1.451(11) .
C46A H46A 0.9900 .
C46A H46B 0.9900 .
C47A C48A 1.492(10) .
C47A H47A 0.9900 .
C47A H47B 0.9900 .
C48A C49A 1.493(11) .
C48A H48A 0.9900 .
C48A H48B 0.9900 .
C49A C50A 1.470(10) .
C49A H49A 0.9900 .
C49A H49B 0.9900 .
C50A C51A 1.457(10) .
C50A H50A 0.9900 .
C50A H50B 0.9900 .
C51A C52A 1.465(11) .
C51A H51A 0.9900 .
C51A H51B 0.9900 .
C52A C53A 1.467(11) .
C52A H52A 0.9900 .
C52A H52B 0.9900 .
C53A C54A 1.499(11) .
C53A H53A 0.9900 .
C53A H53B 0.9900 .
C54A C55A 1.482(11) .
C54A H54A 0.9900 .
C54A H54B 0.9900 .
C55A C56A 1.504(10) .
C55A H55A 0.9900 .
C55A H55B 0.9900 .
C56A C57A 1.470(10) .
C56A H56A 0.9900 .
C56A H56B 0.9900 .
C57A C58A 1.513(10) .
C57A H57A 0.9900 .
C57A H57B 0.9900 .
C58A C59A 1.486(10) .
C58A H58A 0.9900 .
C58A H58B 0.9900 .
C59A C60A 1.504(10) .
C59A H59A 0.9900 .
C59A H59B 0.9900 .
C60A H60A 0.9800 .
C60A H60B 0.9800 .
C60A H60C 0.9800 .
C61A C62A 1.543(7) .
C61A H61A 0.9900 .
C61A H61B 0.9900 .
C62A C63A 1.534(7) .
C62A H62A 0.9900 .
C62A H62B 0.9900 .
C63A C64A 1.513(7) .
C63A H63A 0.9900 .
C63A H63B 0.9900 .
C64A C65A 1.518(8) .
C64A H64A 0.9900 .
C64A H64B 0.9900 .
C65A C66A 1.530(8) .
C65A H65A 0.9900 .
C65A H65B 0.9900 .
C66A C67A 1.521(7) .
C66A H66A 0.9900 .
C66A H66B 0.9900 .
C67A C68A 1.513(7) .
C67A H67A 0.9900 .
C67A H67B 0.9900 .
C68A C69A 1.527(7) .
C68A H68A 0.9900 .
C68A H68B 0.9900 .
C69A C70A 1.526(7) .
C69A H69A 0.9900 .
C69A H69B 0.9900 .
C70A C71A 1.520(8) .
C70A H70A 0.9900 .
C70A H70B 0.9900 .
C71A C72A 1.516(7) .
C71A H71A 0.9900 .
C71A H71B 0.9900 .
C72A C73A 1.503(7) .
C72A H72A 0.9900 .
C72A H72B 0.9900 .
C73A C74A 1.498(7) .
C73A H73A 0.9900 .
C73A H73B 0.9900 .
C74A C75A 1.511(8) .
C74A H74A 0.9900 .
C74A H74B 0.9900 .
C75A C76A 1.550(8) .
C75A H75A 0.9900 .
C75A H75B 0.9900 .
C76A H76A 0.9800 .
C76A H76B 0.9800 .
C76A H76C 0.9800 .
C77A C78A 1.516(8) .
C77A H77A 0.9900 .
C77A H77B 0.9900 .
C78A C79A 1.556(8) .
C78A H78A 0.9900 .
C78A H78B 0.9900 .
C79A C80A 1.522(8) .
C79A H79A 0.9900 .
C79A H79B 0.9900 .
C80A C81A 1.526(7) .
C80A H80A 0.9900 .
C80A H80B 0.9900 .
C81A C82A 1.518(8) .
C81A H81A 0.9900 .
C81A H81B 0.9900 .
C82A C83A 1.510(7) .
C82A H82A 0.9900 .
C82A H82B 0.9900 .
C83A C84A 1.521(8) .
C83A H83A 0.9900 .
C83A H83B 0.9900 .
C84A C85A 1.537(8) .
C84A H84A 0.9900 .
C84A H84B 0.9900 .
C85A C86A 1.527(8) .
C85A H85A 0.9900 .
C85A H85B 0.9900 .
C86A C87A 1.522(8) .
C86A H86A 0.9900 .
C86A H86B 0.9900 .
C87A C88A 1.522(8) .
C87A H87A 0.9900 .
C87A H87B 0.9900 .
C88A C89A 1.532(8) .
C88A H88A 0.9900 .
C88A H88B 0.9900 .
C89A C90A 1.537(8) .
C89A H89A 0.9900 .
C89A H89B 0.9900 .
C90A C91A 1.499(8) .
C90A H90A 0.9900 .
C90A H90B 0.9900 .
C91A C92A 1.539(8) .
C91A H91A 0.9900 .
C91A H91B 0.9900 .
C92A H92A 0.9800 .
C92A H92B 0.9800 .
C92A H92C 0.9800 .
O1B C2B 1.360(7) .
O1B C29B 1.434(8) .
O2B C5B 1.383(7) .
O2B C45B 1.456(8) .
O3B C9B 1.409(7) .
O3B C61B 1.432(9) .
O4B C13B 1.364(7) .
O4B C77B 1.569(9) .
C1B C19B 1.386 .
C1B C2B 1.386 .
C1B C3B 1.502(9) .
C2B C16B 1.385 .
C16B C17B 1.386 .
C16B C15B 1.546(9) .
C17B C18B 1.385 .
C17B H17B 0.9500 .
C18B C19B 1.386 .
C18B H18B 0.9500 .
C19B H19B 0.9500 .
C4B C5B 1.402 .
C4B C22B 1.402 .
C4B C7B 1.544(10) .
C5B C6B 1.402 .
C6B C20B 1.402 .
C6B C3B 1.535(9) .
C20B C21B 1.402 .
C20B H20B 0.9500 .
C21B C22B 1.402 .
C21B H21B 0.9500 .
C22B H22B 0.9500 .
C8B C25B 1.381 .
C8B C9B 1.381 .
C8B C11B 1.500(10) .
C9B C10B 1.381 .
C10B C23B 1.381 .
C10B C7B 1.517(12) .
C23B C24B 1.381 .
C23B H23B 0.9500 .
C24B C25B 1.381 .
C24B H24B 0.9500 .
C25B H25B 0.9500 .
C12B C28B 1.398 .
C12B C13B 1.398 .
C12B C11B 1.597(9) .
C13B C14B 1.398 .
C14B C26B 1.398 .
C14B C15B 1.509(9) .
C26B C27B 1.398 .
C26B H26B 0.9500 .
C27B C28B 1.398 .
C27B H27B 0.9500 .
C28B H28B 0.9500 .
C3B H3BA 0.9900 .
C3B H3BB 0.9900 .
C7B H7BA 0.9900 .
C7B H7BB 0.9900 .
C11B H11C 0.9900 .
C11B H11D 0.9900 .
C15B H15C 0.9900 .
C15B H15D 0.9900 .
C29B C30B 1.452(8) .
C29B H29C 0.9900 .
C29B H29D 0.9900 .
C30B C31B 1.500(8) .
C30B H30C 0.9900 .
C30B H30D 0.9900 .
C31B C32B 1.476(8) .
C31B H31C 0.9900 .
C31B H31D 0.9900 .
C32B C33B 1.475(9) .
C32B H32C 0.9900 .
C32B H32D 0.9900 .
C33B C34B 1.434(8) .
C33B H33C 0.9900 .
C33B H33D 0.9900 .
C34B C35B 1.445(9) .
C34B H34C 0.9900 .
C34B H34D 0.9900 .
C35B C36B 1.440(8) .
C35B H35C 0.9900 .
C35B H35D 0.9900 .
C36B C37B 1.448(8) .
C36B H36C 0.9900 .
C36B H36D 0.9900 .
C37B C38B 1.461(8) .
C37B H37C 0.9900 .
C37B H37D 0.9900 .
C38B C39B 1.452(9) .
C38B H38C 0.9900 .
C38B H38D 0.9900 .
C39B C40B 1.455(8) .
C39B H39C 0.9900 .
C39B H39D 0.9900 .
C40B C41B 1.403(9) .
C40B H40C 0.9900 .
C40B H40D 0.9900 .
C41B C42B 1.453(8) .
C41B H41C 0.9900 .
C41B H41D 0.9900 .
C42B C43B 1.423(9) .
C42B H42C 0.9900 .
C42B H42D 0.9900 .
C43B C44B 1.475(8) .
C43B H43C 0.9900 .
C43B H43D 0.9900 .
C44B H44D 0.9800 .
C44B H44E 0.9800 .
C44B H44F 0.9800 .
C45B C46B 1.501(8) .
C45B H45C 0.9900 .
C45B H45D 0.9900 .
C46B C47B 1.515(8) .
C46B H46C 0.9900 .
C46B H46D 0.9900 .
C47B C48B 1.512(8) .
C47B H47C 0.9900 .
C47B H47D 0.9900 .
C48B C49B 1.521(8) .
C48B H48C 0.9900 .
C48B H48D 0.9900 .
C49B C50B 1.516(8) .
C49B H49C 0.9900 .
C49B H49D 0.9900 .
C50B C51B 1.503(8) .
C50B H50C 0.9900 .
C50B H50D 0.9900 .
C51B C52B 1.519(8) .
C51B H51C 0.9900 .
C51B H51D 0.9900 .
C52B C53B 1.511(8) .
C52B H52C 0.9900 .
C52B H52D 0.9900 .
C53B C54B 1.513(8) .
C53B H53C 0.9900 .
C53B H53D 0.9900 .
C54B C55B 1.512(8) .
C54B H54C 0.9900 .
C54B H54D 0.9900 .
C55B C56B 1.530(8) .
C55B H55C 0.9900 .
C55B H55D 0.9900 .
C56B C57B 1.528(8) .
C56B H56C 0.9900 .
C56B H56D 0.9900 .
C57B C58B 1.518(8) .
C57B H57C 0.9900 .
C57B H57D 0.9900 .
C58B C59B 1.492(8) .
C58B H58C 0.9900 .
C58B H58D 0.9900 .
C59B C60B 1.495(8) .
C59B H59C 0.9900 .
C59B H59D 0.9900 .
C60B H60D 0.9800 .
C60B H60E 0.9800 .
C60B H60F 0.9800 .
C61B C62B 1.393(9) .
C61B H61C 0.9900 .
C61B H61D 0.9900 .
C62B C63B 1.480(9) .
C62B H62C 0.9900 .
C62B H62D 0.9900 .
C63B C64B 1.386(9) .
C63B H63C 0.9900 .
C63B H63D 0.9900 .
C64B C65B 1.432(9) .
C64B H64C 0.9900 .
C64B H64D 0.9900 .
C65B C66B 1.402(9) .
C65B H65C 0.9900 .
C65B H65D 0.9900 .
C66B C67B 1.400(9) .
C66B H66C 0.9900 .
C66B H66D 0.9900 .
C67B C68B 1.398(10) .
C67B H67C 0.9900 .
C67B H67D 0.9900 .
C68B C69B 1.403(10) .
C68B H68C 0.9900 .
C68B H68D 0.9900 .
C69B C70B 1.431(10) .
C69B H69C 0.9900 .
C69B H69D 0.9900 .
C70B C71B 1.411(10) .
C70B H70C 0.9900 .
C70B H70D 0.9900 .
C71B C72B 1.446(9) .
C71B H71C 0.9900 .
C71B H71D 0.9900 .
C72B C73B 1.380(9) .
C72B H72C 0.9900 .
C72B H72D 0.9900 .
C73B C74B 1.404(9) .
C73B H73C 0.9900 .
C73B H73D 0.9900 .
C74B C75B 1.379(9) .
C74B H74C 0.9900 .
C74B H74D 0.9900 .
C75B C76B 1.441(9) .
C75B H75C 0.9900 .
C75B H75D 0.9900 .
C76B H76D 0.9800 .
C76B H76E 0.9800 .
C76B H76F 0.9800 .
C77B C78B 1.597(10) .
C77B H77C 0.9900 .
C77B H77D 0.9900 .
C78B C79B 1.474(9) .
C78B H78C 0.9900 .
C78B H78D 0.9900 .
C79B C80B 1.508(9) .
C79B H79C 0.9900 .
C79B H79D 0.9900 .
C80B C81B 1.479(9) .
C80B H80C 0.9900 .
C80B H80D 0.9900 .
C81B C82B 1.488(9) .
C81B H81C 0.9900 .
C81B H81D 0.9900 .
C82B C83B 1.501(9) .
C82B H82C 0.9900 .
C82B H82D 0.9900 .
C83B C84B 1.506(9) .
C83B H83C 0.9900 .
C83B H83D 0.9900 .
C84B C85B 1.513(8) .
C84B H84C 0.9900 .
C84B H84D 0.9900 .
C85B C86B 1.511(9) .
C85B H85C 0.9900 .
C85B H85D 0.9900 .
C86B C87B 1.509(9) .
C86B H86C 0.9900 .
C86B H86D 0.9900 .
C87B C88B 1.525(8) .
C87B H87C 0.9900 .
C87B H87D 0.9900 .
C88B C89B 1.507(8) .
C88B H88C 0.9900 .
C88B H88D 0.9900 .
C89B C90B 1.495(9) .
C89B H89C 0.9900 .
C89B H89D 0.9900 .
C90B C91B 1.498(9) .
C90B H90C 0.9900 .
C90B H90D 0.9900 .
C91B C92B 1.430(9) .
C91B H91C 0.9900 .
C91B H91D 0.9900 .
C92B H92D 0.9800 .
C92B H92E 0.9800 .
C92B H92F 0.9800 .
O02W O06W 1.65(2) 2_665
O06W O02W 1.65(2) 2_665

loop_
_geom_torsion_atom_site_label_1
_geom_torsion_atom_site_label_2
_geom_torsion_atom_site_label_3
_geom_torsion_atom_site_label_4
_geom_torsion
C29A O1A C2A C16A -111.0(6)
C29A O1A C2A C1A 68.5(7)
C19A C1A C2A O1A -179.6(5)
C3A C1A C2A O1A 11.1(6)
C19A C1A C2A C16A 0.0
C3A C1A C2A C16A -169.4(6)
O1A C2A C16A C17A 179.6(5)
C1A C2A C16A C17A 0.0
O1A C2A C16A C15A -10.7(6)
C1A C2A C16A C15A 169.7(6)
C2A C16A C17A C18A 0.0
C15A C16A C17A C18A -169.3(6)
C16A C17A C18A C19A 0.0
C17A C18A C19A C1A 0.0
C2A C1A C19A C18A 0.0
C3A C1A C19A C18A 169.1(6)
C45A O2A C5A C6A -81.5(6)
C45A O2A C5A C4A 98.7(6)
C22A C4A C5A O2A 179.8(5)
C7A C4A C5A O2A 3.9(6)
C22A C4A C5A C6A 0.0
C7A C4A C5A C6A -175.9(5)
O2A C5A C6A C20A -179.8(5)
C4A C5A C6A C20A 0.0
O2A C5A C6A C3A -5.0(6)
C4A C5A C6A C3A 174.8(5)
C5A C6A C20A C21A 0.0
C3A C6A C20A C21A -174.8(5)
C6A C20A C21A C22A 0.0
C20A C21A C22A C4A 0.0
C5A C4A C22A C21A 0.0
C7A C4A C22A C21A 176.2(5)
C25A C8A C9A C10A 0.0
C7A C8A C9A C10A 167.2(6)
C25A C8A C9A O3A 178.4(5)
C7A C8A C9A O3A -14.4(6)
C61A O3A C9A C10A 109.3(5)
C61A O3A C9A C8A -69.1(6)
C8A C9A C10A C23A 0.0
O3A C9A C10A C23A -178.5(5)
C8A C9A C10A C11A -168.6(5)
O3A C9A C10A C11A 12.9(6)
C9A C10A C23A C24A 0.0
C11A C10A C23A C24A 168.8(5)
C10A C23A C24A C25A 0.0
C23A C24A C25A C8A 0.0
C9A C8A C25A C24A 0.0
C7A C8A C25A C24A -166.7(6)
C77A O4A C13A C12A -99.5(6)
C77A O4A C13A C14A 80.0(6)
C28A C12A C13A O4A 179.5(5)
C11A C12A C13A O4A -6.3(6)
C28A C12A C13A C14A 0.0
C11A C12A C13A C14A 174.1(5)
O4A C13A C14A C26A -179.5(5)
C12A C13A C14A C26A 0.0
O4A C13A C14A C15A 10.8(6)
C12A C13A C14A C15A -169.7(5)
C13A C14A C26A C27A 0.0
C15A C14A C26A C27A 169.8(5)
C14A C26A C27A C28A 0.0
C13A C12A C28A C27A 0.0
C11A C12A C28A C27A -174.4(5)
C26A C27A C28A C12A 0.0
C2A C1A C3A C6A 62.8(7)
C19A C1A C3A C6A -106.5(6)
C20A C6A C3A C1A 53.5(7)
C5A C6A C3A C1A -121.3(6)
C22A C4A C7A C8A -57.0(7)
C5A C4A C7A C8A 119.0(6)
C25A C8A C7A C4A 107.8(6)
C9A C8A C7A C4A -59.2(7)
C23A C10A C11A C12A -107.2(6)
C9A C10A C11A C12A 61.5(6)
C13A C12A C11A C10A -124.5(5)
C28A C12A C11A C10A 49.7(7)
C2A C16A C15A C14A -64.9(7)
C17A C16A C15A C14A 104.7(6)
C13A C14A C15A C16A 123.3(6)
C26A C14A C15A C16A -46.5(8)
C2A O1A C29A C30A 124.2(7)
O1A C29A C30A C31A 162.0(6)
C29A C30A C31A C32A -175.2(7)
C30A C31A C32A C33A 175.4(7)
C31A C32A C33A C34A -179.9(7)
C32A C33A C34A C35A 178.0(7)
C33A C34A C35A C36A 178.2(7)
C34A C35A C36A C37A 178.7(7)
C35A C36A C37A C38A 179.8(7)
C36A C37A C38A C39A -179.2(7)
C37A C38A C39A C40A 178.1(7)
C38A C39A C40A C41A 176.8(7)
C39A C40A C41A C42A 177.9(7)
C40A C41A C42A C43A 178.8(7)
C41A C42A C43A C44A 175.1(7)
C5A O2A C45A C46A 169.9(8)
O2A C45A C46A C47A 68.1(12)
C45A C46A C47A C48A -171.7(8)
C46A C47A C48A C49A -175.3(10)
C47A C48A C49A C50A -175.8(8)
C48A C49A C50A C51A -175.4(9)
C49A C50A C51A C52A -177.0(9)
C50A C51A C52A C53A 179.5(9)
C51A C52A C53A C54A -178.4(9)
C52A C53A C54A C55A -177.8(9)
C53A C54A C55A C56A -178.9(8)
C54A C55A C56A C57A -179.9(9)
C55A C56A C57A C58A 179.4(8)
C56A C57A C58A C59A 178.5(9)
C57A C58A C59A C60A -179.8(8)
C9A O3A C61A C62A -83.2(7)
O3A C61A C62A C63A 178.4(6)
C61A C62A C63A C64A 176.7(6)
C62A C63A C64A C65A 179.7(7)
C63A C64A C65A C66A 178.4(7)
C64A C65A C66A C67A 178.2(7)
C65A C66A C67A C68A 178.6(7)
C66A C67A C68A C69A 178.5(7)
C67A C68A C69A C70A -179.8(7)
C68A C69A C70A C71A -179.6(7)
C69A C70A C71A C72A 178.9(7)
C70A C71A C72A C73A 178.7(7)
C71A C72A C73A C74A 177.7(7)
C72A C73A C74A C75A -177.5(7)
C73A C74A C75A C76A 179.6(7)
C13A O4A C77A C78A -166.5(6)
O4A C77A C78A C79A -73.1(8)
C77A C78A C79A C80A -175.8(6)
C78A C79A C80A C81A 173.5(6)
C79A C80A C81A C82A -177.0(6)
C80A C81A C82A C83A 179.0(6)
C81A C82A C83A C84A 178.7(6)
C82A C83A C84A C85A 179.8(6)
C83A C84A C85A C86A -179.5(6)
C84A C85A C86A C87A -179.5(6)
C85A C86A C87A C88A 178.8(6)
C86A C87A C88A C89A 179.2(6)
C87A C88A C89A C90A -179.6(6)
C88A C89A C90A C91A 180.0(6)
C89A C90A C91A C92A 179.5(6)
C29B O1B C2B C16B -107.0(6)
C29B O1B C2B C1B 71.2(7)
C19B C1B C2B O1B -178.2(6)
C3B C1B C2B O1B 13.3(7)
C19B C1B C2B C16B 0.0
C3B C1B C2B C16B -168.4(6)
O1B C2B C16B C17B 178.3(6)
C1B C2B C16B C17B 0.0
O1B C2B C16B C15B -10.4(7)
C1B C2B C16B C15B 171.3(6)
C2B C16B C17B C18B 0.0
C15B C16B C17B C18B -171.1(6)
C16B C17B C18B C19B 0.0
C17B C18B C19B C1B 0.0
C2B C1B C19B C18B 0.0
C3B C1B C19B C18B 167.8(7)
C45B O2B C5B C4B 91.0(7)
C45B O2B C5B C6B -90.6(7)
C22B C4B C5B O2B 178.4(6)
C7B C4B C5B O2B 5.2(7)
C22B C4B C5B C6B 0.0
C7B C4B C5B C6B -173.2(7)
O2B C5B C6B C20B -178.4(6)
C4B C5B C6B C20B 0.0
O2B C5B C6B C3B -0.2(6)
C4B C5B C6B C3B 178.2(6)
C5B C6B C20B C21B 0.0
C3B C6B C20B C21B -178.3(6)
C6B C20B C21B C22B 0.0
C20B C21B C22B C4B 0.0
C5B C4B C22B C21B 0.0
C7B C4B C22B C21B 173.7(6)
C25B C8B C9B C10B 0.0
C11B C8B C9B C10B -173.5(7)
C25B C8B C9B O3B -178.6(6)
C11B C8B C9B O3B 7.9(8)
C61B O3B C9B C10B -70.0(8)
C61B O3B C9B C8B 108.5(8)
C8B C9B C10B C23B 0.0
O3B C9B C10B C23B 178.6(6)
C8B C9B C10B C7B 164.3(9)
O3B C9B C10B C7B -17.1(8)
C9B C10B C23B C24B 0.0
C7B C10B C23B C24B -164.1(9)
C10B C23B C24B C25B 0.0
C9B C8B C25B C24B 0.0
C11B C8B C25B C24B 173.4(7)
C23B C24B C25B C8B 0.0
C77B O4B C13B C14B 83.8(8)
C77B O4B C13B C12B -99.4(7)
C28B C12B C13B O4B -176.8(7)
C11B C12B C13B O4B -2.7(8)
C28B C12B C13B C14B 0.0
C11B C12B C13B C14B 174.1(7)
O4B C13B C14B C26B 176.8(7)
C12B C13B C14B C26B 0.0
O4B C13B C14B C15B 4.4(7)
C12B C13B C14B C15B -172.4(7)
C13B C14B C26B C27B 0.0
C15B C14B C26B C27B 173.0(6)
C14B C26B C27B C28B 0.0
C13B C12B C28B C27B 0.0
C11B C12B C28B C27B -174.4(6)
C26B C27B C28B C12B 0.0
C19B C1B C3B C6B -105.7(7)
C2B C1B C3B C6B 62.5(7)
C20B C6B C3B C1B 54.6(8)
C5B C6B C3B C1B -123.7(7)
C23B C10B C7B C4B 108.1(8)
C9B C10B C7B C4B -56.3(10)
C5B C4B C7B C10B 114.6(8)
C22B C4B C7B C10B -58.8(9)
C25B C8B C11B C12B -108.3(7)
C9B C8B C11B C12B 65.1(8)
C28B C12B C11B C8B 53.2(8)
C13B C12B C11B C8B -121.1(7)
C26B C14B C15B C16B -53.7(8)
C13B C14B C15B C16B 119.0(7)
C2B C16B C15B C14B -63.8(8)
C17B C16B C15B C14B 107.4(7)
C2B O1B C29B C30B 99.6(9)
O1B C29B C30B C31B 172.8(6)
C29B C30B C31B C32B -173.5(8)
C30B C31B C32B C33B 177.6(7)
C31B C32B C33B C34B -175.0(8)
C32B C33B C34B C35B -179.3(8)
C33B C34B C35B C36B -178.2(8)
C34B C35B C36B C37B -177.8(8)
C35B C36B C37B C38B -178.0(8)
C36B C37B C38B C39B 179.3(8)
C37B C38B C39B C40B 179.5(8)
C38B C39B C40B C41B 178.4(9)
C39B C40B C41B C42B -178.1(8)
C40B C41B C42B C43B 177.1(9)
C41B C42B C43B C44B 178.2(8)
C5B O2B C45B C46B -159.7(7)
O2B C45B C46B C47B -55.4(10)
C45B C46B C47B C48B -179.9(7)
C46B C47B C48B C49B -174.7(6)
C47B C48B C49B C50B -178.7(7)
C48B C49B C50B C51B -178.1(7)
C49B C50B C51B C52B -178.2(6)
C50B C51B C52B C53B -179.7(6)
C51B C52B C53B C54B -179.2(6)
C52B C53B C54B C55B -179.5(6)
C53B C54B C55B C56B 180.0(6)
C54B C55B C56B C57B 179.1(6)
C55B C56B C57B C58B 179.6(6)
C56B C57B C58B C59B 178.9(6)
C57B C58B C59B C60B 178.1(7)
C9B O3B C61B C62B -100.7(11)
O3B C61B C62B C63B -172.9(8)
C61B C62B C63B C64B 173.8(11)
C62B C63B C64B C65B -175.9(9)
C63B C64B C65B C66B 177.7(12)
C64B C65B C66B C67B -178.8(11)
C65B C66B C67B C68B -178.1(12)
C66B C67B C68B C69B -177.2(12)
C67B C68B C69B C70B 178.3(12)
C68B C69B C70B C71B 176.8(12)
C69B C70B C71B C72B 175.4(12)
C70B C71B C72B C73B 177.5(12)
C71B C72B C73B C74B -177.5(11)
C72B C73B C74B C75B -177.0(12)
C73B C74B C75B C76B 178.1(11)
C13B O4B C77B C78B 165.4(7)
O4B C77B C78B C79B 157.5(7)
C77B C78B C79B C80B 179.0(7)
C78B C79B C80B C81B 178.6(8)
C79B C80B C81B C82B 179.8(7)
C80B C81B C82B C83B -180.0(7)
C81B C82B C83B C84B -179.8(7)
C82B C83B C84B C85B -179.8(7)
C83B C84B C85B C86B 179.5(7)
C84B C85B C86B C87B -179.6(7)
C85B C86B C87B C88B -179.4(7)
C86B C87B C88B C89B 179.5(7)
C87B C88B C89B C90B 179.4(7)
C88B C89B C90B C91B -178.8(7)
C89B C90B C91B C92B 177.6(8)
